data_7244736
loop_
_publ_author_name
'Gao, Yan-Li'
'Bi, Shiqing'
'Wang, Yufei'
'Li, Jian'
'Su, Ting'
'Gao, Xuchun'

_publ_section_title
;
 Co-ligand triphenylphosphine/alkynyl-stabilized undecagold nanocluster
 with a capped crown structure
;
_journal_issue 18
_journal_name_full 'RSC Advances'
_journal_page_first 11047
_journal_page_last 11051
_journal_paper_doi 10.1039/D2RA01080A
_journal_volume 12
_journal_year 2022
_chemical_formula_moiety 'C162 H128 Au11 F6 P8, F6 Sb'
_chemical_formula_sum 'C162 H128 Au11 F12 P8 Sb'
_chemical_formula_weight 4838.78
_space_group_crystal_system triclinic
_space_group_IT_number 2
_space_group_name_Hall '-P 1'
_space_group_name_H-M_alt 'P -1'
_atom_sites_solution_hydrogens geom
_audit_creation_date 2021-12-08
_audit_creation_method
;
Olex2 1.3
(compiled 2020.11.12 svn.r5f609507 for OlexSys, GUI svn.r6272)
;
_audit_update_record
;
2021-12-09 deposited with the CCDC.	2022-04-04 downloaded from the CCDC.
;
_cell_angle_alpha 80.8164(10)
_cell_angle_beta 82.7276(10)
_cell_angle_gamma 63.1499(17)
_cell_formula_units_Z 2
_cell_length_a 16.0672(3)
_cell_length_b 17.0707(3)
_cell_length_c 32.9542(3)
_cell_measurement_reflns_used 35367
_cell_measurement_temperature 99.9(6)
_cell_measurement_theta_max 65.5670
_cell_measurement_theta_min 2.6900
_cell_volume 7945.6(2)
_computing_molecular_graphics 'Olex2 1.3 (Dolomanov et al., 2009)'
_computing_publication_material 'Olex2 1.3 (Dolomanov et al., 2009)'
_computing_structure_refinement 'SHELXL 2018/3 (Sheldrick, 2015)'
_diffrn_ambient_temperature 99.9(6)
_diffrn_measured_fraction_theta_full 0.973
_diffrn_measured_fraction_theta_max 0.973
_diffrn_measurement_device_type 'XtaLAB Synergy, Dualflex, HyPix'
_diffrn_measurement_method '\w scans'
_diffrn_radiation_type CuK\a
_diffrn_radiation_wavelength 1.54184
_diffrn_reflns_av_R_equivalents 0.0628
_diffrn_reflns_av_unetI/netI 0.0501
_diffrn_reflns_Laue_measured_fraction_full 0.973
_diffrn_reflns_Laue_measured_fraction_max 0.973
_diffrn_reflns_limit_h_max 18
_diffrn_reflns_limit_h_min -18
_diffrn_reflns_limit_k_max 20
_diffrn_reflns_limit_k_min -20
_diffrn_reflns_limit_l_max 29
_diffrn_reflns_limit_l_min -38
_diffrn_reflns_number 85279
_diffrn_reflns_point_group_measured_fraction_full 0.973
_diffrn_reflns_point_group_measured_fraction_max 0.973
_diffrn_reflns_theta_full 65.693
_diffrn_reflns_theta_max 65.693
_diffrn_reflns_theta_min 2.722
_exptl_absorpt_coefficient_mu 21.146
_exptl_absorpt_correction_T_max 1.00000
_exptl_absorpt_correction_T_min 0.12256
_exptl_absorpt_correction_type multi-scan
_exptl_crystal_colour black
_exptl_crystal_density_diffrn 2.023
_exptl_crystal_description rod
_exptl_crystal_F_000 4496
_exptl_crystal_size_max 0.2
_exptl_crystal_size_mid 0.15
_exptl_crystal_size_min 0.12
_refine_diff_density_max 7.613
_refine_diff_density_min -6.219
_refine_diff_density_rms 0.317
_refine_ls_extinction_coef 0.000007(2)
_refine_ls_extinction_expression Fc^*^=kFc[1+0.001xFc^2^\l^3^/sin(2\q)]^-1/4^
_refine_ls_extinction_method 'SHELXL-2018/3 (Sheldrick 2018)'
_refine_ls_goodness_of_fit_ref 1.030
_refine_ls_hydrogen_treatment constr
_refine_ls_matrix_type full
_refine_ls_number_parameters 1773
_refine_ls_number_reflns 26720
_refine_ls_number_restraints 241
_refine_ls_restrained_S_all 1.029
_refine_ls_R_factor_all 0.0748
_refine_ls_R_factor_gt 0.0650
_refine_ls_shift/su_max 0.002
_refine_ls_shift/su_mean 0.000
_refine_ls_structure_factor_coef Fsqd
_refine_ls_weighting_details 'w=1/[\s^2^(Fo^2^)+(0.1077P)^2^+181.0618P] where P=(Fo^2^+2Fc^2^)/3'
_refine_ls_weighting_scheme calc
_refine_ls_wR_factor_gt 0.1760
_refine_ls_wR_factor_ref 0.1851
_reflns_Friedel_coverage 0.000
_reflns_number_gt 23105
_reflns_number_total 26720
_reflns_threshold_expression 'I > 2\s(I)'
_cod_data_source_file d2ra01080a2.cif
_cod_data_source_block 1_sq
_cod_original_cell_volume 7945.5(2)
_cod_database_code 7244736
_shelx_shelxl_version_number 2018/3
_shelx_space_group_comment
;
The symmetry employed for this shelxl refinement is uniquely defined
by the following loop, which should always be used as a source of
symmetry information in preference to the above space-group names.
They are only intended as comments.
;
_shelx_estimated_absorpt_t_max 0.186
_shelx_estimated_absorpt_t_min 0.101
_olex2_refinement_description
;
1. Fixed Uiso
 At 1.2 times of:
  All C(H) groups
2. Restrained distances
 F6-F4
 2.08 with sigma of 0.02
 F5-C18
 1.3 with sigma of 0.02
 C18-F4
 1.3 with sigma of 0.02
 F6-C18
 1.3 with sigma of 0.02
 F4-F5
 2.08 with sigma of 0.02
 F6-F5
 2.08 with sigma of 0.02
3. Rigid bond restraints
 C5, C10
 with sigma for 1-2 distances of 0.01 and sigma for 1-3 distances of 0.01
 F6, F5, C18, C16, C15, C14, C13
 with sigma for 1-2 distances of 0.005 and sigma for 1-3 distances of 0.002
 F4, F11, F10, C118, C119, C123, C9
 with sigma for 1-2 distances of 0.01 and sigma for 1-3 distances of 0.005
 C27, C28
 with sigma for 1-2 distances of 0.005 and sigma for 1-3 distances of 0.005
 C7A, C9A, F9, C109, C114, C8, C21, C111, C112, C113, C20, C22, C23, C27, C28,
 C29, C5, C10, C10A
 with sigma for 1-2 distances of 0.01 and sigma for 1-3 distances of 0.005
4. Uiso/Uaniso restraints and constraints
Uanis(C10) \\sim Ueq: with sigma of 0.1 and sigma for terminal atoms of 0.2
Uanis(C9) \\sim Ueq: with sigma of 0.1 and sigma for terminal atoms of 0.2
Uanis(F6) \\sim Ueq, Uanis(F5) \\sim Ueq, Uanis(C18) \\sim Ueq, Uanis(C16)
\\sim Ueq, Uanis(C15) \\sim Ueq, Uanis(C14) \\sim Ueq, Uanis(C13) \\sim Ueq:
with sigma of 0.005 and sigma for terminal atoms of 0.002
Uanis(F4) \\sim Ueq, Uanis(F11) \\sim Ueq, Uanis(F10) \\sim Ueq, Uanis(C118)
\\sim Ueq, Uanis(C119) \\sim Ueq, Uanis(C123) \\sim Ueq, Uanis(C9) \\sim Ueq:
with sigma of 0.01 and sigma for terminal atoms of 0.005
Uanis(C27) \\sim Ueq, Uanis(C28) \\sim Ueq: with sigma of 0.005 and sigma for
terminal atoms of 0.005
Uanis(C7A) \\sim Ueq, Uanis(C9A) \\sim Ueq, Uanis(F9) \\sim Ueq, Uanis(C109)
\\sim Ueq, Uanis(C114) \\sim Ueq, Uanis(C8) \\sim Ueq, Uanis(C21) \\sim Ueq,
Uanis(C111) \\sim Ueq, Uanis(C112) \\sim Ueq, Uanis(C113) \\sim Ueq, Uanis(C20)
\\sim Ueq, Uanis(C22) \\sim Ueq, Uanis(C23) \\sim Ueq, Uanis(C27) \\sim Ueq,
Uanis(C28) \\sim Ueq, Uanis(C29) \\sim Ueq, Uanis(C5) \\sim Ueq, Uanis(C10)
\\sim Ueq, Uanis(C10A) \\sim Ueq: with sigma of 0.01 and sigma for terminal
atoms of 0.005
5. Others
 Sof(C6A)=Sof(H6A)=Sof(C7A)=Sof(H7A)=Sof(C9A)=Sof(H9A)=Sof(C10A)=Sof(H10A)=1-
 FVAR(1)
 Sof(C6)=Sof(H6)=Sof(C7)=Sof(H7)=Sof(C9)=Sof(H9)=Sof(C10)=Sof(H10)=FVAR(1)
6.a Aromatic/amide H refined with riding coordinates:
 C6(H6), C6A(H6A), C7(H7), C7A(H7A), C9(H9), C9A(H9A), C10(H10), C10A(H10A),
 C13(H13), C14(H14), C16(H16), C17(H17), C20(H20), C21(H21), C22(H22), C23(H23),
  C24(H24), C26(H26), C27(H27), C28(H28), C29(H29), C30(H30), C32(H32),
 C33(H33), C34(H34), C35(H35), C36(H36), C38(H38), C39(H39), C40(H40), C41(H41),
  C42(H42), C44(H44), C45(H45), C46(H46), C47(H47), C48(H48), C50(H50),
 C51(H51), C52(H52), C53(H53), C54(H54), C56(H56), C57(H57), C58(H58), C59(H59),
  C60(H60), C62(H62), C63(H63), C64(H64), C65(H65), C66(H66), C68(H68),
 C69(H69), C70(H70), C71(H71), C72(H72), C74(H74), C75(H75), C76(H76), C77(H77),
  C78(H78), C80(H80), C81(H81), C82(H82), C83(H83), C84(H84), C86(H86),
 C87(H87), C88(H88), C89(H89), C90(H90), C92(H92), C93(H93), C94(H94), C95(H95),
  C96(H96), C98(H98), C99(H99), C100(H100), C101(H101), C102(H102), C104(H104),
 C105(H105), C106(H106), C107(H107), C108(H108), C110(H110), C114(H114),
 C113(H113), C112(H112), C111(H111), C116(H116), C117(H117), C118(H118),
 C119(H119), C120(H120), C122(H122), C123(H123), C124(H124), C125(H125),
 C126(H126), C128(H128), C129(H129), C130(H130), C131(H131), C132(H132),
 C134(H134), C135(H135), C136(H136), C137(H137), C138(H138), C140(H140),
 C141(H141), C142(H142), C143(H143), C144(H144), C146(H146), C147(H147),
 C148(H148), C149(H149), C150(H150), C152(H152), C153(H153), C154(H154),
 C155(H155), C156(H156), C158(H158), C159(H159), C160(H160), C161(H161),
 C162(H162)
6.b Fitted hexagon refined as free rotating group:
 C110(C109,C114,C113,C112,C111)
;
_smtbx_masks_void_probe_radius 1.2
_smtbx_masks_void_truncation_radius 1.2
_olex2_submission_special_instructions 'No special instructions were received'

loop_
_space_group_symop_operation_xyz
'x, y, z'
'-x, -y, -z'

loop_
_atom_site_label
_atom_site_type_symbol
_atom_site_fract_x
_atom_site_fract_y
_atom_site_fract_z
_atom_site_U_iso_or_equiv
_atom_site_adp_type
_atom_site_occupancy
_atom_site_site_symmetry_order
_atom_site_calc_flag
_atom_site_refinement_flags_posn
_atom_site_refinement_flags_adp
_atom_site_refinement_flags_occupancy
_atom_site_disorder_assembly
_atom_site_disorder_group
Au1 Au 0.45209(3) 0.67923(3) 0.74434(2) 0.02379(12) Uani 1 1 d . . . . .
Au2 Au 0.43985(4) 0.58316(4) 0.69083(2) 0.03324(14) Uani 1 1 d . . . . .
Au3 Au 0.48917(4) 0.72655(4) 0.66385(2) 0.03315(14) Uani 1 1 d . . . . .
Au4 Au 0.29863(4) 0.77469(3) 0.69951(2) 0.02958(13) Uani 1 1 d . . . . .
Au5 Au 0.31590(4) 0.62884(3) 0.76602(2) 0.02866(13) Uani 1 1 d . . . . .
Au6 Au 0.53933(4) 0.50397(3) 0.76679(2) 0.03429(14) Uani 1 1 d . . . . .
Au7 Au 0.62998(4) 0.59453(4) 0.71198(2) 0.04480(17) Uani 1 1 d . . . . .
Au8 Au 0.57298(4) 0.71844(4) 0.77240(2) 0.03686(15) Uani 1 1 d . . . . .
Au9 Au 0.41843(4) 0.84956(3) 0.72342(2) 0.03018(13) Uani 1 1 d . . . . .
Au10 Au 0.30564(4) 0.79391(3) 0.78700(2) 0.02660(13) Uani 1 1 d . . . . .
Au11 Au 0.45480(4) 0.63779(3) 0.82550(2) 0.02715(13) Uani 1 1 d . . . . .
P1 P 0.4333(3) 0.5138(2) 0.63837(10) 0.0435(9) Uani 1 1 d . . . . .
P2 P 0.5351(3) 0.7735(3) 0.60048(10) 0.0428(9) Uani 1 1 d . . . . .
P3 P 0.1964(2) 0.5879(2) 0.77814(11) 0.0331(7) Uani 1 1 d . . . . .
P4 P 0.6346(3) 0.3546(2) 0.77953(12) 0.0422(9) Uani 1 1 d . . . . .
P5 P 0.4691(2) 0.5871(2) 0.89438(9) 0.0298(7) Uani 1 1 d . . . . .
P6 P 0.6819(3) 0.7457(3) 0.79744(16) 0.0525(11) Uani 1 1 d . . . . .
P7 P 0.3833(3) 0.9958(2) 0.70847(10) 0.0352(8) Uani 1 1 d . . . . .
P8 P 0.1849(2) 0.8904(2) 0.82540(10) 0.0288(7) Uani 1 1 d . . . . .
F1 F -0.2293(15) 0.9863(13) 0.5402(7) 0.163(9) Uani 1 1 d . . . . .
F2 F -0.1737(10) 1.0723(14) 0.5081(5) 0.142(8) Uani 1 1 d . . . . .
F3 F -0.2620(13) 1.1039(15) 0.5593(7) 0.167(10) Uani 1 1 d . . . . .
F4 F 1.2048(13) 0.2828(12) 0.5614(5) 0.139(6) Uani 1 1 d D U . . .
F5 F 1.1725(15) 0.4066(12) 0.5285(7) 0.158(4) Uani 1 1 d D U . . .
F6 F 1.1133(15) 0.3320(15) 0.5134(7) 0.163(5) Uani 1 1 d D U . . .
C1 C 0.1874(10) 0.8415(10) 0.6666(4) 0.038(3) Uani 1 1 d . . . . .
C2 C 0.7549(13) 0.5416(11) 0.6797(5) 0.057(4) Uani 1 1 d . . . . .
C3 C 0.8233(11) 0.5143(12) 0.6571(5) 0.055(4) Uani 1 1 d . . . . .
C4 C 0.1188(12) 0.8799(11) 0.6448(5) 0.051(4) Uani 1 1 d . . . . .
C5 C 0.0391(12) 0.9197(12) 0.6200(5) 0.053(4) Uani 1 1 d . U . . .
C6 C -0.0314(19) 0.9094(16) 0.6271(10) 0.047(7) Uani 0.61(2) 1 d . . P A 1
H6 H -0.032751 0.869929 0.650688 0.057 Uiso 0.61(2) 1 calc R U P A 1
C6A C 0.021(5) 0.884(4) 0.595(2) 0.09(2) Uani 0.39(2) 1 d . . P A 2
H6A H 0.060007 0.822195 0.596517 0.112 Uiso 0.39(2) 1 calc R U P A 2
C7 C -0.107(2) 0.9471(19) 0.6054(10) 0.056(8) Uani 0.61(2) 1 d . . P A 1
H7 H -0.159594 0.936392 0.615668 0.068 Uiso 0.61(2) 1 calc R U P A 1
C7A C -0.045(4) 0.915(4) 0.5661(17) 0.072(10) Uani 0.39(2) 1 d . U P A 2
H7A H -0.042867 0.881293 0.545169 0.086 Uiso 0.39(2) 1 calc R U P A 2
C8 C -0.1131(14) 0.9981(14) 0.5708(6) 0.065(4) Uani 1 1 d . U . . .
C9 C -0.026(3) 1.006(3) 0.5571(13) 0.087(11) Uani 0.61(2) 1 d . U P A 1
H9 H -0.022329 1.040591 0.531801 0.105 Uiso 0.61(2) 1 calc R U P A 1
C9A C -0.112(3) 1.039(4) 0.6002(15) 0.063(7) Uani 0.39(2) 1 d . U P A 2
H9A H -0.162778 1.094138 0.605078 0.076 Uiso 0.39(2) 1 calc R U P A 2
C10 C 0.049(3) 0.965(3) 0.5804(11) 0.076(9) Uani 0.61(2) 1 d . U P A 1
H10 H 0.107021 0.965721 0.570814 0.092 Uiso 0.61(2) 1 calc R U P A 1
C10A C -0.037(3) 1.000(3) 0.6249(15) 0.062(8) Uani 0.39(2) 1 d . U P A 2
H10A H -0.037439 1.031553 0.646523 0.075 Uiso 0.39(2) 1 calc R U P A 2
C11 C -0.1908(17) 1.0395(16) 0.5450(7) 0.081(7) Uani 1 1 d . . . . .
C12 C 0.9035(13) 0.4791(14) 0.6295(5) 0.065(5) Uani 1 1 d . . . . .
C13 C 0.972(3) 0.393(3) 0.6391(12) 0.136(6) Uani 1 1 d . U . . .
H13 H 0.966281 0.363291 0.665383 0.164 Uiso 1 1 calc R U . . .
C14 C 1.048(3) 0.349(3) 0.6130(12) 0.138(6) Uani 1 1 d . U . . .
H14 H 1.091307 0.289104 0.620134 0.165 Uiso 1 1 calc R U . . .
C15 C 1.058(3) 0.398(3) 0.5740(13) 0.149(5) Uani 1 1 d . U . . .
C16 C 0.992(3) 0.485(3) 0.5662(12) 0.134(6) Uani 1 1 d . U . . .
H16 H 1.000493 0.520763 0.542196 0.161 Uiso 1 1 calc R U . . .
C17 C 0.9124(14) 0.5225(16) 0.5935(6) 0.072(6) Uani 1 1 d . . . . .
H17 H 0.864402 0.579635 0.585727 0.086 Uiso 1 1 calc R U . . .
C18 C 1.1390(19) 0.3523(16) 0.5442(8) 0.146(5) Uani 1 1 d D U . . .
C19 C 0.3634(16) 0.4546(12) 0.6487(5) 0.063(5) Uani 1 1 d . . . . .
C20 C 0.318(2) 0.4471(19) 0.6167(9) 0.100(7) Uani 1 1 d . U . . .
H20 H 0.321821 0.475270 0.589664 0.120 Uiso 1 1 calc R U . . .
C21 C 0.267(2) 0.395(2) 0.6264(9) 0.105(6) Uani 1 1 d . U . . .
H21 H 0.244353 0.379538 0.604913 0.126 Uiso 1 1 calc R U . . .
C22 C 0.249(2) 0.366(2) 0.6679(10) 0.112(7) Uani 1 1 d . U . . .
H22 H 0.210647 0.336613 0.674519 0.135 Uiso 1 1 calc R U . . .
C23 C 0.2868(17) 0.3816(15) 0.6980(8) 0.080(5) Uani 1 1 d . U . . .
H23 H 0.277585 0.360170 0.725749 0.096 Uiso 1 1 calc R U . . .
C24 C 0.3394(14) 0.4287(10) 0.6886(5) 0.055(4) Uani 1 1 d . . . . .
H24 H 0.359937 0.443936 0.710622 0.066 Uiso 1 1 calc R U . . .
C25 C 0.5488(18) 0.4306(13) 0.6213(6) 0.074(6) Uani 1 1 d . . . . .
C26 C 0.560(2) 0.3642(14) 0.5979(6) 0.087(8) Uani 1 1 d . . . . .
H26 H 0.505933 0.362443 0.589771 0.105 Uiso 1 1 calc R U . . .
C27 C 0.6451(19) 0.3032(18) 0.5869(8) 0.091(6) Uani 1 1 d . U . . .
H27 H 0.650502 0.257444 0.572181 0.109 Uiso 1 1 calc R U . . .
C28 C 0.719(2) 0.3051(18) 0.5956(8) 0.093(6) Uani 1 1 d . U . . .
H28 H 0.778254 0.261450 0.586553 0.112 Uiso 1 1 calc R U . . .
C29 C 0.717(2) 0.3730(19) 0.6194(8) 0.099(7) Uani 1 1 d . U . . .
H29 H 0.770842 0.376729 0.625452 0.118 Uiso 1 1 calc R U . . .
C30 C 0.6273(15) 0.4302(13) 0.6319(6) 0.066(5) Uani 1 1 d . . . . .
H30 H 0.620496 0.472506 0.649150 0.079 Uiso 1 1 calc R U . . .
C31 C 0.3860(16) 0.5896(11) 0.5931(5) 0.063(5) Uani 1 1 d . . . . .
C32 C 0.3247(12) 0.6746(11) 0.5972(5) 0.049(4) Uani 1 1 d . . . . .
H32 H 0.311319 0.693789 0.623840 0.059 Uiso 1 1 calc R U . . .
C33 C 0.2814(12) 0.7336(11) 0.5649(5) 0.050(4) Uani 1 1 d . . . . .
H33 H 0.235113 0.791572 0.568984 0.060 Uiso 1 1 calc R U . . .
C34 C 0.3058(19) 0.7079(13) 0.5273(6) 0.080(7) Uani 1 1 d . . . . .
H34 H 0.275520 0.748393 0.504492 0.096 Uiso 1 1 calc R U . . .
C35 C 0.3738(18) 0.6239(13) 0.5203(6) 0.079(7) Uani 1 1 d . . . . .
H35 H 0.390591 0.607341 0.493133 0.095 Uiso 1 1 calc R U . . .
C36 C 0.4167(16) 0.5645(13) 0.5540(5) 0.069(5) Uani 1 1 d . . . . .
H36 H 0.466135 0.507768 0.550187 0.083 Uiso 1 1 calc R U . . .
C37 C 0.5625(13) 0.7029(12) 0.5606(4) 0.050(4) Uani 1 1 d . . . . .
C38 C 0.5267(16) 0.7340(16) 0.5224(5) 0.070(5) Uani 1 1 d . . . . .
H38 H 0.481035 0.793399 0.516746 0.084 Uiso 1 1 calc R U . . .
C39 C 0.559(2) 0.676(2) 0.4916(6) 0.096(8) Uani 1 1 d . . . . .
H39 H 0.537087 0.696001 0.464683 0.115 Uiso 1 1 calc R U . . .
C40 C 0.623(2) 0.5908(18) 0.5009(6) 0.081(7) Uani 1 1 d . . . . .
H40 H 0.641964 0.551056 0.480691 0.097 Uiso 1 1 calc R U . . .
C41 C 0.6595(18) 0.5608(16) 0.5384(6) 0.079(7) Uani 1 1 d . . . . .
H41 H 0.704687 0.501228 0.543956 0.094 Uiso 1 1 calc R U . . .
C42 C 0.6314(15) 0.6163(15) 0.5681(6) 0.068(5) Uani 1 1 d . . . . .
H42 H 0.658761 0.596019 0.593954 0.082 Uiso 1 1 calc R U . . .
C43 C 0.6463(12) 0.7789(10) 0.6008(4) 0.046(4) Uani 1 1 d . . . . .
C44 C 0.6995(13) 0.7881(11) 0.5633(5) 0.056(4) Uani 1 1 d . . . . .
H44 H 0.676378 0.792665 0.537426 0.067 Uiso 1 1 calc R U . . .
C45 C 0.7821(13) 0.7903(12) 0.5646(6) 0.059(5) Uani 1 1 d . . . . .
H45 H 0.816470 0.796836 0.539751 0.071 Uiso 1 1 calc R U . . .
C46 C 0.8166(14) 0.7832(13) 0.6018(6) 0.062(5) Uani 1 1 d . . . . .
H46 H 0.873945 0.786397 0.602373 0.074 Uiso 1 1 calc R U . . .
C47 C 0.7682(13) 0.7713(12) 0.6387(6) 0.056(4) Uani 1 1 d . . . . .
H47 H 0.793841 0.763829 0.664300 0.067 Uiso 1 1 calc R U . . .
C48 C 0.6828(11) 0.7706(9) 0.6379(4) 0.043(3) Uani 1 1 d . . . . .
H48 H 0.648980 0.764296 0.663027 0.052 Uiso 1 1 calc R U . . .
C49 C 0.4457(14) 0.8804(12) 0.5806(5) 0.057(4) Uani 1 1 d . . . . .
C50 C 0.3533(12) 0.9040(12) 0.5937(4) 0.051(4) Uani 1 1 d . . . . .
H50 H 0.338986 0.865592 0.614435 0.061 Uiso 1 1 calc R U . . .
C51 C 0.2816(17) 0.9805(13) 0.5782(6) 0.074(6) Uani 1 1 d . . . . .
H51 H 0.218237 0.994005 0.586642 0.089 Uiso 1 1 calc R U . . .
C52 C 0.3046(19) 1.037(2) 0.5500(8) 0.118(12) Uani 1 1 d . . . . .
H52 H 0.256145 1.088644 0.537469 0.141 Uiso 1 1 calc R U . . .
C53 C 0.393(2) 1.021(2) 0.5396(9) 0.157(18) Uani 1 1 d . . . . .
H53 H 0.408564 1.064478 0.523700 0.188 Uiso 1 1 calc R U . . .
C54 C 0.460(2) 0.9415(18) 0.5521(9) 0.134(15) Uani 1 1 d . . . . .
H54 H 0.522000 0.926403 0.540503 0.160 Uiso 1 1 calc R U . . .
C55 C 0.1028(10) 0.6462(9) 0.8152(4) 0.038(3) Uani 1 1 d . . . . .
C56 C 0.0471(11) 0.7361(10) 0.8045(5) 0.045(3) Uani 1 1 d . . . . .
H56 H 0.059813 0.763546 0.778637 0.053 Uiso 1 1 calc R U . . .
C57 C -0.0256(11) 0.7861(11) 0.8302(5) 0.052(4) Uani 1 1 d . . . . .
H57 H -0.063632 0.846718 0.821665 0.063 Uiso 1 1 calc R U . . .
C58 C -0.0432(11) 0.7476(11) 0.8685(5) 0.049(4) Uani 1 1 d . . . . .
H58 H -0.091391 0.782117 0.887043 0.059 Uiso 1 1 calc R U . . .
C59 C 0.0103(11) 0.6587(11) 0.8794(5) 0.048(4) Uani 1 1 d . . . . .
H59 H -0.002232 0.631149 0.905285 0.057 Uiso 1 1 calc R U . . .
C60 C 0.0836(11) 0.6086(11) 0.8523(5) 0.044(3) Uani 1 1 d . . . . .
H60 H 0.120074 0.547317 0.860168 0.053 Uiso 1 1 calc R U . . .
C61 C 0.2378(12) 0.4692(10) 0.7948(5) 0.048(4) Uani 1 1 d . . . . .
C62 C 0.1768(12) 0.4318(11) 0.8059(7) 0.065(5) Uani 1 1 d . . . . .
H62 H 0.111457 0.467385 0.804326 0.078 Uiso 1 1 calc R U . . .
C63 C 0.2107(14) 0.3428(12) 0.8194(8) 0.078(7) Uani 1 1 d . . . . .
H63 H 0.168352 0.318159 0.828959 0.094 Uiso 1 1 calc R U . . .
C64 C 0.3039(13) 0.2903(11) 0.8191(6) 0.064(5) Uani 1 1 d . . . . .
H64 H 0.326382 0.228080 0.825220 0.076 Uiso 1 1 calc R U . . .
C65 C 0.3666(12) 0.3263(9) 0.8099(5) 0.046(4) Uani 1 1 d . . . . .
H65 H 0.431735 0.289777 0.811732 0.056 Uiso 1 1 calc R U . . .
C66 C 0.3330(10) 0.4173(10) 0.7979(4) 0.040(3) Uani 1 1 d . . . . .
H66 H 0.375090 0.443289 0.791973 0.048 Uiso 1 1 calc R U . . .
C67 C 0.1331(10) 0.6072(10) 0.7325(5) 0.040(3) Uani 1 1 d . . . . .
C68 C 0.0558(13) 0.5925(14) 0.7341(6) 0.063(5) Uani 1 1 d . . . . .
H68 H 0.033417 0.572439 0.759718 0.075 Uiso 1 1 calc R U . . .
C69 C 0.0090(15) 0.6065(17) 0.6986(6) 0.077(6) Uani 1 1 d . . . . .
H69 H -0.046670 0.599347 0.700486 0.092 Uiso 1 1 calc R U . . .
C70 C 0.0433(14) 0.6302(17) 0.6618(6) 0.074(6) Uani 1 1 d . . . . .
H70 H 0.014261 0.635605 0.637471 0.089 Uiso 1 1 calc R U . . .
C71 C 0.1185(14) 0.6464(14) 0.6595(6) 0.066(5) Uani 1 1 d . . . . .
H71 H 0.140268 0.666429 0.633660 0.079 Uiso 1 1 calc R U . . .
C72 C 0.1642(14) 0.6338(13) 0.6946(5) 0.062(5) Uani 1 1 d . . . . .
H72 H 0.218256 0.643766 0.692404 0.074 Uiso 1 1 calc R U . . .
C73 C 0.6053(10) 0.2920(9) 0.8241(4) 0.040(3) Uani 1 1 d . . . . .
C74 C 0.5559(12) 0.3345(11) 0.8581(5) 0.048(4) Uani 1 1 d . . . . .
H74 H 0.532068 0.396825 0.856745 0.058 Uiso 1 1 calc R U . . .
C75 C 0.5412(17) 0.2872(14) 0.8935(6) 0.073(6) Uani 1 1 d . . . . .
H75 H 0.508740 0.316668 0.916867 0.088 Uiso 1 1 calc R U . . .
C76 C 0.5732(17) 0.1970(13) 0.8955(7) 0.072(6) Uani 1 1 d . . . . .
H76 H 0.560031 0.164726 0.919655 0.087 Uiso 1 1 calc R U . . .
C77 C 0.6256(14) 0.1528(13) 0.8615(6) 0.063(5) Uani 1 1 d . . . . .
H77 H 0.650793 0.090309 0.863120 0.075 Uiso 1 1 calc R U . . .
C78 C 0.6395(12) 0.1994(10) 0.8271(5) 0.048(4) Uani 1 1 d . . . . .
H78 H 0.673380 0.169451 0.804039 0.057 Uiso 1 1 calc R U . . .
C79 C 0.7545(12) 0.3317(10) 0.7864(5) 0.052(4) Uani 1 1 d . . . . .
C80 C 0.8032(13) 0.2765(10) 0.8204(5) 0.055(4) Uani 1 1 d . . . . .
H80 H 0.773844 0.250532 0.841243 0.066 Uiso 1 1 calc R U . . .
C81 C 0.8953(12) 0.2608(13) 0.8229(6) 0.062(5) Uani 1 1 d . . . . .
H81 H 0.927579 0.225489 0.846397 0.074 Uiso 1 1 calc R U . . .
C82 C 0.9414(15) 0.2944(18) 0.7926(7) 0.088(7) Uani 1 1 d . . . . .
H82 H 1.004654 0.281650 0.794942 0.105 Uiso 1 1 calc R U . . .
C83 C 0.8941(13) 0.3473(17) 0.7584(8) 0.096(9) Uani 1 1 d . . . . .
H83 H 0.925143 0.370303 0.736914 0.116 Uiso 1 1 calc R U . . .
C84 C 0.7989(14) 0.3667(16) 0.7560(6) 0.080(7) Uani 1 1 d . . . . .
H84 H 0.765682 0.404234 0.733139 0.096 Uiso 1 1 calc R U . . .
C85 C 0.6455(14) 0.2915(10) 0.7377(5) 0.058(5) Uani 1 1 d . . . . .
C86 C 0.7300(16) 0.2290(14) 0.7233(6) 0.080(7) Uani 1 1 d . . . . .
H86 H 0.785853 0.219700 0.734435 0.096 Uiso 1 1 calc R U . . .
C87 C 0.735(2) 0.1790(15) 0.6926(8) 0.118(12) Uani 1 1 d . . . . .
H87 H 0.793539 0.138880 0.681110 0.142 Uiso 1 1 calc R U . . .
C88 C 0.652(3) 0.1904(14) 0.6798(7) 0.106(11) Uani 1 1 d . . . . .
H88 H 0.653574 0.153234 0.660862 0.127 Uiso 1 1 calc R U . . .
C89 C 0.570(2) 0.2514(12) 0.6927(6) 0.086(8) Uani 1 1 d . . . . .
H89 H 0.514652 0.259827 0.681830 0.103 Uiso 1 1 calc R U . . .
C90 C 0.5665(16) 0.3016(12) 0.7214(6) 0.063(5) Uani 1 1 d . . . . .
H90 H 0.507417 0.344945 0.730535 0.075 Uiso 1 1 calc R U . . .
C91 C 0.4512(10) 0.6634(9) 0.9317(4) 0.035(3) Uani 1 1 d . . . . .
C92 C 0.5196(11) 0.6486(10) 0.9574(4) 0.042(3) Uani 1 1 d . . . . .
H92 H 0.578851 0.598942 0.955416 0.051 Uiso 1 1 calc R U . . .
C93 C 0.5015(12) 0.7067(10) 0.9864(4) 0.044(4) Uani 1 1 d . . . . .
H93 H 0.549328 0.696709 1.003585 0.053 Uiso 1 1 calc R U . . .
C94 C 0.4171(13) 0.7771(11) 0.9903(5) 0.050(4) Uani 1 1 d . . . . .
H94 H 0.406468 0.816392 1.009841 0.059 Uiso 1 1 calc R U . . .
C95 C 0.3453(11) 0.7921(11) 0.9656(5) 0.048(4) Uani 1 1 d . . . . .
H95 H 0.284919 0.839611 0.968984 0.058 Uiso 1 1 calc R U . . .
C96 C 0.3652(11) 0.7353(9) 0.9359(4) 0.039(3) Uani 1 1 d . . . . .
H96 H 0.318138 0.746375 0.918033 0.047 Uiso 1 1 calc R U . . .
C97 C 0.3892(9) 0.5400(8) 0.9149(3) 0.031(3) Uani 1 1 d . . . . .
C98 C 0.3563(11) 0.5046(10) 0.8885(5) 0.043(3) Uani 1 1 d . . . . .
H98 H 0.372902 0.509521 0.859816 0.052 Uiso 1 1 calc R U . . .
C99 C 0.2996(12) 0.4619(11) 0.9035(5) 0.051(4) Uani 1 1 d . . . . .
H99 H 0.278182 0.437959 0.885253 0.061 Uiso 1 1 calc R U . . .
C100 C 0.2754(11) 0.4556(12) 0.9454(5) 0.051(4) Uani 1 1 d . . . . .
H100 H 0.237480 0.426637 0.956297 0.061 Uiso 1 1 calc R U . . .
C101 C 0.3065(11) 0.4913(12) 0.9711(5) 0.052(4) Uani 1 1 d . . . . .
H101 H 0.288000 0.487620 0.999664 0.063 Uiso 1 1 calc R U . . .
C102 C 0.3629(10) 0.5318(10) 0.9575(4) 0.043(3) Uani 1 1 d . . . . .
H102 H 0.384375 0.554259 0.976339 0.051 Uiso 1 1 calc R U . . .
C103 C 0.5849(10) 0.4990(9) 0.9039(4) 0.036(3) Uani 1 1 d . . . . .
C104 C 0.6030(10) 0.4325(9) 0.9367(4) 0.036(3) Uani 1 1 d . . . . .
H104 H 0.552696 0.429717 0.954490 0.044 Uiso 1 1 calc R U . . .
C105 C 0.6933(11) 0.3706(10) 0.9437(5) 0.046(4) Uani 1 1 d . . . . .
H105 H 0.705024 0.326513 0.966680 0.055 Uiso 1 1 calc R U . . .
C106 C 0.7668(12) 0.3720(11) 0.9175(6) 0.054(4) Uani 1 1 d . . . . .
H106 H 0.829240 0.329993 0.922496 0.065 Uiso 1 1 calc R U . . .
C107 C 0.7477(11) 0.4367(11) 0.8833(6) 0.054(4) Uani 1 1 d . . . . .
H107 H 0.797821 0.436507 0.864517 0.065 Uiso 1 1 calc R U . . .
C108 C 0.6590(10) 0.4997(10) 0.8762(5) 0.040(3) Uani 1 1 d . . . . .
H108 H 0.647474 0.543364 0.852993 0.049 Uiso 1 1 calc R U . . .
C110 C 0.8252(11) 0.5856(10) 0.7833(4) 0.115(12) Uani 1 1 d G . . . .
H110 H 0.801678 0.599697 0.756664 0.137 Uiso 1 1 calc R U . . .
C109 C 0.7817(9) 0.6443(8) 0.8126(5) 0.071(5) Uani 1 1 d G U . . .
C114 C 0.8160(11) 0.6237(10) 0.8515(5) 0.095(6) Uani 1 1 d G U . . .
H114 H 0.786298 0.663868 0.871511 0.114 Uiso 1 1 calc R U . . .
C113 C 0.8940(11) 0.5444(12) 0.8610(5) 0.098(5) Uani 1 1 d G U . . .
H113 H 0.917456 0.530368 0.887634 0.117 Uiso 1 1 calc R U . . .
C112 C 0.9375(9) 0.4857(9) 0.8317(6) 0.100(6) Uani 1 1 d G U . . .
H112 H 0.990725 0.431531 0.838273 0.120 Uiso 1 1 calc R U . . .
C111 C 0.9031(11) 0.5063(10) 0.7928(5) 0.112(7) Uani 1 1 d G U . . .
H111 H 0.932838 0.466194 0.772789 0.134 Uiso 1 1 calc R U . . .
C115 C 0.6422(14) 0.8047(11) 0.8421(5) 0.057(5) Uani 1 1 d . . . . .
C116 C 0.5633(15) 0.8004(12) 0.8668(6) 0.064(5) Uani 1 1 d . . . . .
H116 H 0.533405 0.768359 0.859344 0.077 Uiso 1 1 calc R U . . .
C117 C 0.531(2) 0.8447(17) 0.9023(6) 0.090(8) Uani 1 1 d . . . . .
H117 H 0.479750 0.842781 0.919104 0.109 Uiso 1 1 calc R U . . .
C118 C 0.575(2) 0.8900(19) 0.9122(9) 0.098(7) Uani 1 1 d . U . . .
H118 H 0.552454 0.919907 0.936103 0.118 Uiso 1 1 calc R U . . .
C119 C 0.6500(17) 0.8948(15) 0.8893(7) 0.078(5) Uani 1 1 d . U . . .
H119 H 0.679927 0.925892 0.897792 0.094 Uiso 1 1 calc R U . . .
C120 C 0.6816(16) 0.8543(13) 0.8542(7) 0.072(6) Uani 1 1 d . . . . .
H120 H 0.731787 0.860189 0.837630 0.086 Uiso 1 1 calc R U . . .
C121 C 0.7322(11) 0.8089(10) 0.7630(6) 0.049(4) Uani 1 1 d . . . . .
C122 C 0.8282(13) 0.7822(13) 0.7549(7) 0.069(5) Uani 1 1 d . . . . .
H122 H 0.871608 0.727076 0.767661 0.083 Uiso 1 1 calc R U . . .
C123 C 0.8602(14) 0.8357(15) 0.7285(7) 0.071(5) Uani 1 1 d . U . . .
H123 H 0.925421 0.817331 0.723100 0.085 Uiso 1 1 calc R U . . .
C124 C 0.7985(14) 0.9143(12) 0.7102(6) 0.063(5) Uani 1 1 d . . . . .
H124 H 0.821682 0.950512 0.692430 0.075 Uiso 1 1 calc R U . . .
C125 C 0.7026(12) 0.9435(11) 0.7167(6) 0.056(4) Uani 1 1 d . . . . .
H125 H 0.660960 0.999412 0.703844 0.067 Uiso 1 1 calc R U . . .
C126 C 0.6679(11) 0.8904(10) 0.7421(6) 0.056(5) Uani 1 1 d . . . . .
H126 H 0.602547 0.907857 0.745654 0.067 Uiso 1 1 calc R U . . .
C127 C 0.4239(10) 1.0331(9) 0.7471(5) 0.043(3) Uani 1 1 d . . . . .
C128 C 0.4248(11) 0.9945(9) 0.7873(5) 0.040(3) Uani 1 1 d . . . . .
H128 H 0.401890 0.951344 0.794587 0.048 Uiso 1 1 calc R U . . .
C129 C 0.4597(13) 1.0196(11) 0.8172(6) 0.056(4) Uani 1 1 d . . . . .
H129 H 0.459514 0.993119 0.844845 0.067 Uiso 1 1 calc R U . . .
C130 C 0.4934(12) 1.0795(11) 0.8081(7) 0.060(5) Uani 1 1 d . . . . .
H130 H 0.517998 1.093766 0.829083 0.072 Uiso 1 1 calc R U . . .
C131 C 0.4924(15) 1.1209(13) 0.7683(8) 0.074(6) Uani 1 1 d . . . . .
H131 H 0.514981 1.164471 0.762014 0.089 Uiso 1 1 calc R U . . .
C132 C 0.4580(13) 1.0981(10) 0.7373(6) 0.058(5) Uani 1 1 d . . . . .
H132 H 0.457485 1.125891 0.709875 0.070 Uiso 1 1 calc R U . . .
C133 C 0.4336(11) 1.0321(10) 0.6609(5) 0.046(4) Uani 1 1 d . . . . .
C134 C 0.5259(13) 0.9839(11) 0.6503(5) 0.056(4) Uani 1 1 d . . . . .
H134 H 0.559034 0.929518 0.666644 0.067 Uiso 1 1 calc R U . . .
C135 C 0.5751(16) 1.0090(14) 0.6168(7) 0.080(7) Uani 1 1 d . . . . .
H135 H 0.638425 0.972045 0.609175 0.096 Uiso 1 1 calc R U . . .
C136 C 0.5241(19) 1.0936(17) 0.5951(8) 0.104(10) Uani 1 1 d . . . . .
H136 H 0.556162 1.117679 0.574749 0.125 Uiso 1 1 calc R U . . .
C137 C 0.4279(16) 1.1423(16) 0.6030(8) 0.109(11) Uani 1 1 d . . . . .
H137 H 0.392776 1.195099 0.586023 0.131 Uiso 1 1 calc R U . . .
C138 C 0.3863(15) 1.1107(14) 0.6362(7) 0.094(9) Uani 1 1 d . . . . .
H138 H 0.321490 1.144570 0.642609 0.113 Uiso 1 1 calc R U . . .
C139 C 0.2587(10) 1.0662(9) 0.7071(5) 0.040(3) Uani 1 1 d . . . . .
C140 C 0.2162(12) 1.1533(11) 0.7184(5) 0.051(4) Uani 1 1 d . . . . .
H140 H 0.253149 1.176614 0.727668 0.061 Uiso 1 1 calc R U . . .
C141 C 0.1229(12) 1.2033(12) 0.7158(6) 0.060(5) Uani 1 1 d . . . . .
H141 H 0.094398 1.261042 0.724122 0.072 Uiso 1 1 calc R U . . .
C142 C 0.0698(13) 1.1715(11) 0.7016(7) 0.065(5) Uani 1 1 d . . . . .
H142 H 0.004724 1.207779 0.699396 0.079 Uiso 1 1 calc R U . . .
C143 C 0.1094(13) 1.0867(12) 0.6902(7) 0.067(5) Uani 1 1 d . . . . .
H143 H 0.071451 1.064820 0.680731 0.081 Uiso 1 1 calc R U . . .
C144 C 0.2042(12) 1.0341(12) 0.6928(5) 0.053(4) Uani 1 1 d . . . . .
H144 H 0.231863 0.976205 0.684731 0.064 Uiso 1 1 calc R U . . .
C145 C 0.2036(9) 0.9793(8) 0.8391(4) 0.034(3) Uani 1 1 d . . . . .
C146 C 0.1606(11) 1.0650(10) 0.8215(5) 0.049(4) Uani 1 1 d . . . . .
H146 H 0.120846 1.079822 0.799670 0.058 Uiso 1 1 calc R U . . .
C147 C 0.1748(13) 1.1301(10) 0.8353(6) 0.058(5) Uani 1 1 d . . . . .
H147 H 0.144363 1.189359 0.822831 0.070 Uiso 1 1 calc R U . . .
C148 C 0.2327(13) 1.1101(12) 0.8670(5) 0.056(4) Uani 1 1 d . . . . .
H148 H 0.239759 1.155803 0.877002 0.068 Uiso 1 1 calc R U . . .
C149 C 0.2800(13) 1.0237(12) 0.8838(6) 0.057(4) Uani 1 1 d . . . . .
H149 H 0.322169 1.009146 0.904656 0.068 Uiso 1 1 calc R U . . .
C150 C 0.2658(11) 0.9587(11) 0.8704(5) 0.049(4) Uani 1 1 d . . . . .
H150 H 0.298124 0.899144 0.882288 0.059 Uiso 1 1 calc R U . . .
C151 C 0.1582(9) 0.8381(9) 0.8745(4) 0.035(3) Uani 1 1 d . . . . .
C152 C 0.1169(10) 0.8834(10) 0.9095(5) 0.042(3) Uani 1 1 d . . . . .
H152 H 0.102101 0.944369 0.907232 0.050 Uiso 1 1 calc R U . . .
C153 C 0.0973(11) 0.8443(11) 0.9461(4) 0.048(4) Uani 1 1 d . . . . .
H153 H 0.070876 0.876915 0.969021 0.058 Uiso 1 1 calc R U . . .
C154 C 0.1166(11) 0.7554(11) 0.9495(5) 0.049(4) Uani 1 1 d . . . . .
H154 H 0.100615 0.727436 0.974482 0.058 Uiso 1 1 calc R U . . .
C155 C 0.1594(10) 0.7079(10) 0.9160(4) 0.039(3) Uani 1 1 d . . . . .
H155 H 0.174790 0.646707 0.918575 0.047 Uiso 1 1 calc R U . . .
C156 C 0.1800(9) 0.7496(8) 0.8786(4) 0.032(3) Uani 1 1 d . . . . .
H156 H 0.209107 0.716492 0.855948 0.038 Uiso 1 1 calc R U . . .
C157 C 0.0751(9) 0.9449(8) 0.8016(4) 0.034(3) Uani 1 1 d . . . . .
C158 C 0.0682(10) 0.9281(9) 0.7615(5) 0.042(3) Uani 1 1 d . . . . .
H158 H 0.122716 0.890986 0.746492 0.051 Uiso 1 1 calc R U . . .
C159 C -0.0166(10) 0.9653(10) 0.7444(5) 0.047(4) Uani 1 1 d . . . . .
H159 H -0.020265 0.955001 0.717382 0.057 Uiso 1 1 calc R U . . .
C160 C -0.0984(12) 1.0186(10) 0.7666(5) 0.054(4) Uani 1 1 d . . . . .
H160 H -0.157335 1.041707 0.755050 0.065 Uiso 1 1 calc R U . . .
C161 C -0.0931(10) 1.0371(10) 0.8044(6) 0.051(4) Uani 1 1 d . . . . .
H161 H -0.147926 1.076717 0.818295 0.061 Uiso 1 1 calc R U . . .
C162 C -0.0084(9) 0.9987(10) 0.8231(5) 0.041(3) Uani 1 1 d . . . . .
H162 H -0.006764 1.008724 0.850428 0.049 Uiso 1 1 calc R U . . .
Sb Sb 0.09677(14) 0.31574(14) 0.93921(7) 0.1036(6) Uani 1 1 d . . . . .
F7 F 0.0511(17) 0.3088(16) 0.8895(6) 0.152(7) Uani 1 1 d . . . . .
F8 F 0.0755(16) 0.4378(13) 0.9186(7) 0.151(8) Uani 1 1 d . . . . .
F9 F -0.0279(17) 0.3575(16) 0.9682(7) 0.165(8) Uani 1 1 d . U . . .
F10 F 0.158(3) 0.315(3) 0.9902(13) 0.273(17) Uani 1 1 d . U . . .
F11 F 0.118(2) 0.183(2) 0.9556(9) 0.206(11) Uani 1 1 d . U . . .
F12 F 0.2172(15) 0.2790(16) 0.9081(8) 0.163(8) Uani 1 1 d . . . . .

loop_
_atom_site_aniso_label
_atom_site_aniso_U_11
_atom_site_aniso_U_22
_atom_site_aniso_U_33
_atom_site_aniso_U_23
_atom_site_aniso_U_13
_atom_site_aniso_U_12
Au1 0.0294(3) 0.0214(2) 0.0154(2) -0.00110(17) 0.00170(18) -0.0077(2)
Au2 0.0474(3) 0.0311(3) 0.0203(3) -0.0065(2) 0.0025(2) -0.0165(2)
Au3 0.0438(3) 0.0358(3) 0.0168(2) -0.0014(2) 0.0050(2) -0.0172(2)
Au4 0.0359(3) 0.0275(3) 0.0198(2) 0.00034(19) -0.0033(2) -0.0097(2)
Au5 0.0343(3) 0.0265(3) 0.0235(3) -0.00106(19) 0.0008(2) -0.0132(2)
Au6 0.0429(3) 0.0222(3) 0.0298(3) -0.0033(2) -0.0042(2) -0.0068(2)
Au7 0.0367(3) 0.0471(4) 0.0302(3) -0.0011(2) 0.0092(2) -0.0046(3)
Au8 0.0338(3) 0.0312(3) 0.0460(3) -0.0014(2) -0.0025(2) -0.0156(2)
Au9 0.0379(3) 0.0222(3) 0.0238(3) 0.00166(19) 0.0032(2) -0.0102(2)
Au10 0.0312(3) 0.0220(2) 0.0195(2) -0.00114(18) 0.00223(19) -0.0069(2)
Au11 0.0357(3) 0.0235(3) 0.0163(2) 0.00066(18) -0.00101(19) -0.0089(2)
P1 0.076(3) 0.0348(19) 0.0215(16) -0.0057(13) 0.0010(16) -0.0269(19)
P2 0.055(2) 0.054(2) 0.0199(16) 0.0011(15) 0.0059(15) -0.0279(19)
P3 0.0338(17) 0.0253(16) 0.0386(18) 0.0007(13) -0.0046(14) -0.0124(14)
P4 0.047(2) 0.0238(17) 0.041(2) -0.0073(14) -0.0075(16) -0.0002(15)
P5 0.0343(17) 0.0286(16) 0.0204(15) 0.0027(12) -0.0029(12) -0.0100(14)
P6 0.043(2) 0.035(2) 0.086(3) 0.0034(19) -0.018(2) -0.0221(18)
P7 0.0439(19) 0.0244(16) 0.0314(17) 0.0017(13) 0.0072(14) -0.0138(15)
P8 0.0316(16) 0.0208(15) 0.0271(16) -0.0020(12) 0.0005(12) -0.0063(13)
F1 0.167(18) 0.128(15) 0.21(2) 0.061(14) -0.147(17) -0.071(14)
F2 0.079(10) 0.197(19) 0.117(12) 0.074(13) -0.065(9) -0.046(11)
F3 0.113(14) 0.155(18) 0.160(17) -0.041(14) -0.090(13) 0.032(13)
F4 0.134(7) 0.140(8) 0.133(8) -0.019(5) -0.001(5) -0.051(5)
F5 0.156(5) 0.158(5) 0.158(5) -0.015(2) -0.0041(19) -0.070(3)
F6 0.164(5) 0.165(5) 0.161(5) -0.024(2) -0.011(2) -0.070(3)
C1 0.048(8) 0.041(8) 0.024(6) 0.001(6) 0.003(6) -0.020(7)
C2 0.062(11) 0.047(9) 0.039(9) -0.005(7) -0.003(8) -0.005(8)
C3 0.044(9) 0.069(11) 0.032(8) -0.003(7) 0.021(7) -0.014(8)
C4 0.059(10) 0.052(10) 0.036(8) 0.006(7) -0.012(7) -0.020(8)
C5 0.051(7) 0.060(7) 0.046(7) -0.004(6) -0.008(6) -0.023(5)
C6 0.042(15) 0.028(13) 0.059(18) 0.007(11) -0.023(13) -0.004(11)
C6A 0.12(6) 0.08(4) 0.10(5) 0.05(4) -0.07(5) -0.06(4)
C7 0.045(15) 0.047(16) 0.08(2) 0.007(14) -0.029(14) -0.017(13)
C7A 0.076(14) 0.072(11) 0.071(13) -0.012(9) -0.009(9) -0.033(8)
C8 0.062(8) 0.070(8) 0.063(8) 0.003(6) -0.016(6) -0.030(6)
C9 0.085(14) 0.091(14) 0.082(14) 0.000(9) -0.012(9) -0.036(10)
C9A 0.053(9) 0.065(10) 0.067(11) -0.005(8) -0.007(8) -0.021(7)
C10 0.072(12) 0.082(12) 0.076(11) 0.013(8) -0.008(8) -0.040(9)
C10A 0.060(11) 0.063(11) 0.059(11) -0.011(9) -0.009(8) -0.021(7)
C11 0.072(14) 0.071(14) 0.081(15) 0.032(12) -0.031(12) -0.023(12)
C12 0.056(11) 0.078(13) 0.035(9) 0.000(8) 0.004(7) -0.011(10)
C13 0.137(7) 0.133(8) 0.137(6) -0.019(5) -0.015(5) -0.055(5)
C14 0.136(7) 0.136(7) 0.137(6) -0.015(4) -0.013(4) -0.056(5)
C15 0.146(6) 0.146(6) 0.148(5) -0.009(3) -0.010(4) -0.060(4)
C16 0.136(7) 0.139(6) 0.132(7) -0.014(4) -0.007(5) -0.064(4)
C17 0.056(11) 0.088(15) 0.051(11) -0.001(10) 0.009(9) -0.019(10)
C18 0.143(6) 0.145(6) 0.144(6) -0.016(4) -0.006(4) -0.059(4)
C19 0.125(17) 0.047(10) 0.031(8) -0.013(7) 0.001(9) -0.049(11)
C20 0.115(11) 0.104(11) 0.101(11) -0.022(8) -0.013(8) -0.061(9)
C21 0.121(11) 0.111(11) 0.104(7) -0.014(8) -0.018(8) -0.067(8)
C22 0.126(11) 0.115(11) 0.111(9) -0.015(8) -0.009(7) -0.066(9)
C23 0.089(10) 0.071(9) 0.088(8) -0.005(7) 0.004(7) -0.046(8)
C24 0.088(13) 0.033(8) 0.048(9) -0.007(7) -0.013(9) -0.027(9)
C25 0.107(18) 0.046(10) 0.048(10) -0.019(8) -0.007(11) -0.010(11)
C26 0.14(2) 0.054(12) 0.044(10) -0.008(9) -0.004(12) -0.021(13)
C27 0.094(7) 0.087(7) 0.082(7) -0.009(5) -0.001(5) -0.033(5)
C28 0.094(7) 0.090(7) 0.087(8) -0.009(5) 0.000(5) -0.035(5)
C29 0.099(11) 0.099(10) 0.094(11) -0.014(8) 0.003(8) -0.043(8)
C30 0.084(14) 0.054(11) 0.053(11) -0.013(8) 0.025(10) -0.030(10)
C31 0.116(16) 0.039(9) 0.028(8) 0.002(6) -0.015(9) -0.029(10)
C32 0.071(11) 0.062(11) 0.032(8) -0.016(7) -0.005(7) -0.041(9)
C33 0.066(11) 0.039(8) 0.036(8) -0.009(6) 0.005(7) -0.017(8)
C34 0.14(2) 0.049(11) 0.044(10) 0.010(8) -0.021(11) -0.032(12)
C35 0.13(2) 0.045(10) 0.037(9) -0.006(8) -0.012(11) -0.018(11)
C36 0.098(15) 0.051(11) 0.043(10) -0.007(8) 0.007(9) -0.022(10)
C37 0.078(12) 0.076(12) 0.017(7) -0.013(7) 0.018(7) -0.055(10)
C38 0.090(15) 0.087(15) 0.039(10) -0.005(9) 0.006(9) -0.047(12)
C39 0.14(2) 0.14(3) 0.031(10) -0.014(12) 0.007(12) -0.08(2)
C40 0.14(2) 0.097(18) 0.041(11) -0.034(11) 0.033(12) -0.082(18)
C41 0.122(19) 0.096(16) 0.041(10) -0.040(10) 0.028(11) -0.066(15)
C42 0.082(14) 0.077(14) 0.046(10) -0.019(9) 0.013(9) -0.034(12)
C43 0.066(10) 0.044(8) 0.032(8) -0.002(6) 0.017(7) -0.034(8)
C44 0.068(11) 0.048(9) 0.039(9) 0.001(7) 0.015(8) -0.021(8)
C45 0.060(11) 0.049(10) 0.069(12) -0.002(8) 0.018(9) -0.032(9)
C46 0.061(11) 0.058(11) 0.071(12) -0.008(9) 0.001(9) -0.030(9)
C47 0.057(10) 0.062(11) 0.053(10) -0.002(8) -0.003(8) -0.030(9)
C48 0.061(10) 0.034(8) 0.031(7) -0.002(6) 0.002(7) -0.020(7)
C49 0.084(13) 0.057(10) 0.027(8) 0.002(7) 0.007(8) -0.034(10)
C50 0.058(10) 0.066(11) 0.024(7) 0.007(7) -0.002(7) -0.027(9)
C51 0.099(16) 0.060(12) 0.052(11) 0.017(9) -0.026(10) -0.028(11)
C52 0.081(17) 0.11(2) 0.096(19) 0.063(17) -0.003(14) -0.010(15)
C53 0.12(2) 0.13(3) 0.10(2) 0.08(2) 0.032(18) 0.01(2)
C54 0.100(19) 0.092(19) 0.12(2) 0.066(17) 0.048(17) -0.006(15)
C55 0.045(8) 0.028(7) 0.036(7) 0.009(5) -0.007(6) -0.016(6)
C56 0.049(9) 0.034(8) 0.052(9) 0.003(6) -0.007(7) -0.022(7)
C57 0.045(9) 0.037(8) 0.063(11) -0.009(7) -0.007(8) -0.006(7)
C58 0.042(9) 0.051(10) 0.059(10) -0.005(8) -0.002(7) -0.025(8)
C59 0.041(8) 0.057(10) 0.042(8) 0.000(7) 0.005(7) -0.024(8)
C60 0.045(8) 0.046(9) 0.043(8) 0.005(7) -0.001(7) -0.024(7)
C61 0.055(10) 0.033(8) 0.055(9) 0.004(7) 0.000(7) -0.024(7)
C62 0.036(9) 0.035(9) 0.119(17) -0.008(9) 0.006(9) -0.016(7)
C63 0.059(12) 0.038(10) 0.131(19) 0.020(11) -0.008(12) -0.024(9)
C64 0.053(10) 0.030(8) 0.087(13) 0.008(8) 0.008(9) -0.008(8)
C65 0.054(9) 0.023(7) 0.057(9) -0.001(6) -0.003(7) -0.013(7)
C66 0.039(8) 0.037(8) 0.038(8) -0.008(6) -0.007(6) -0.009(6)
C67 0.036(7) 0.039(8) 0.052(9) 0.003(6) -0.010(6) -0.024(6)
C68 0.054(11) 0.085(14) 0.061(11) -0.011(10) -0.001(8) -0.041(10)
C69 0.065(13) 0.118(19) 0.057(12) -0.012(11) -0.013(10) -0.045(13)
C70 0.070(13) 0.126(19) 0.046(10) -0.020(11) -0.017(9) -0.055(13)
C71 0.076(13) 0.089(14) 0.045(10) 0.011(9) -0.021(9) -0.048(12)
C72 0.074(12) 0.076(13) 0.050(10) 0.000(9) -0.003(9) -0.048(11)
C73 0.040(8) 0.029(7) 0.040(8) -0.008(6) -0.008(6) -0.003(6)
C74 0.065(10) 0.049(9) 0.035(8) -0.006(7) -0.005(7) -0.028(8)
C75 0.105(17) 0.066(13) 0.052(11) 0.008(9) -0.024(11) -0.040(12)
C76 0.105(17) 0.060(12) 0.068(13) 0.018(10) -0.033(12) -0.052(12)
C77 0.077(13) 0.049(10) 0.064(12) 0.012(9) -0.037(10) -0.027(10)
C78 0.060(10) 0.034(8) 0.046(9) 0.000(6) -0.009(7) -0.018(7)
C79 0.046(9) 0.031(8) 0.057(10) -0.011(7) -0.002(7) 0.004(7)
C80 0.065(11) 0.027(8) 0.060(10) 0.006(7) -0.020(8) -0.009(7)
C81 0.047(10) 0.057(11) 0.070(12) -0.001(9) -0.013(9) -0.013(8)
C82 0.045(11) 0.111(19) 0.079(15) 0.000(13) -0.006(10) -0.012(12)
C83 0.027(9) 0.098(18) 0.12(2) 0.024(15) 0.002(10) -0.002(10)
C84 0.051(11) 0.091(16) 0.057(11) 0.017(11) 0.006(9) -0.006(10)
C85 0.085(13) 0.029(8) 0.034(8) -0.004(6) -0.005(8) -0.003(8)
C86 0.083(15) 0.060(12) 0.056(11) -0.019(9) -0.003(10) 0.009(11)
C87 0.16(3) 0.046(12) 0.092(18) -0.035(12) -0.055(19) 0.025(15)
C88 0.19(3) 0.038(12) 0.054(12) -0.008(9) -0.030(16) -0.017(15)
C89 0.18(3) 0.032(10) 0.060(12) -0.003(8) -0.035(14) -0.050(14)
C90 0.094(15) 0.040(9) 0.052(10) 0.005(7) -0.026(10) -0.026(10)
C91 0.044(8) 0.035(7) 0.016(6) 0.009(5) 0.001(5) -0.013(6)
C92 0.049(9) 0.035(8) 0.037(8) 0.009(6) -0.009(6) -0.016(7)
C93 0.063(10) 0.041(8) 0.027(7) 0.003(6) -0.015(7) -0.022(8)
C94 0.076(12) 0.045(9) 0.033(8) -0.007(6) -0.007(7) -0.030(9)
C95 0.045(9) 0.048(9) 0.036(8) -0.010(7) 0.003(6) -0.007(7)
C96 0.048(8) 0.039(8) 0.023(7) -0.006(5) -0.008(6) -0.010(7)
C97 0.039(7) 0.027(6) 0.014(6) 0.002(5) -0.005(5) -0.003(5)
C98 0.054(9) 0.045(8) 0.033(7) 0.000(6) -0.003(6) -0.026(7)
C99 0.054(10) 0.054(10) 0.045(9) 0.010(7) -0.005(7) -0.029(8)
C100 0.039(8) 0.066(11) 0.041(9) 0.011(7) -0.003(7) -0.023(8)
C101 0.042(9) 0.075(12) 0.032(8) 0.016(7) -0.003(6) -0.026(8)
C102 0.041(8) 0.044(8) 0.031(7) 0.005(6) -0.011(6) -0.009(7)
C103 0.037(7) 0.024(6) 0.028(7) 0.000(5) -0.002(5) 0.002(6)
C104 0.037(7) 0.035(7) 0.027(7) -0.001(5) 0.002(5) -0.009(6)
C105 0.049(9) 0.029(7) 0.045(8) 0.007(6) -0.008(7) -0.005(7)
C106 0.044(9) 0.040(9) 0.073(12) 0.000(8) -0.010(8) -0.014(7)
C107 0.034(8) 0.048(9) 0.068(11) 0.006(8) 0.003(7) -0.014(7)
C108 0.038(8) 0.035(8) 0.045(8) -0.009(6) 0.000(6) -0.013(6)
C110 0.055(13) 0.042(11) 0.22(3) 0.007(16) 0.028(17) -0.018(10)
C109 0.065(8) 0.066(8) 0.100(8) 0.005(7) -0.007(6) -0.048(7)
C114 0.093(9) 0.093(8) 0.115(9) 0.003(8) -0.030(7) -0.053(6)
C113 0.084(9) 0.101(9) 0.121(8) 0.008(7) -0.030(7) -0.053(6)
C112 0.083(9) 0.101(9) 0.126(9) 0.008(7) 0.004(7) -0.060(7)
C111 0.102(11) 0.109(11) 0.117(9) -0.007(8) 0.012(8) -0.048(8)
C115 0.080(13) 0.045(9) 0.053(10) 0.006(7) -0.034(9) -0.029(9)
C116 0.093(15) 0.048(10) 0.062(11) 0.017(8) -0.019(10) -0.043(10)
C117 0.15(2) 0.090(17) 0.038(10) 0.002(10) -0.014(12) -0.058(17)
C118 0.108(10) 0.095(11) 0.085(10) -0.006(8) -0.012(8) -0.039(8)
C119 0.091(9) 0.073(9) 0.075(9) -0.012(7) -0.025(7) -0.035(7)
C120 0.085(14) 0.051(11) 0.087(14) 0.013(10) -0.036(12) -0.036(11)
C121 0.035(8) 0.038(8) 0.080(12) -0.002(8) -0.009(7) -0.021(7)
C122 0.049(10) 0.055(11) 0.103(16) 0.009(10) -0.025(10) -0.023(9)
C123 0.049(8) 0.082(9) 0.087(9) 0.008(7) -0.015(7) -0.036(7)
C124 0.067(12) 0.056(11) 0.080(13) 0.011(9) -0.024(10) -0.041(10)
C125 0.049(10) 0.041(9) 0.065(11) -0.001(8) -0.005(8) -0.009(8)
C126 0.027(7) 0.032(8) 0.108(15) -0.007(8) -0.005(8) -0.012(6)
C127 0.032(7) 0.030(7) 0.057(9) -0.008(6) 0.008(6) -0.006(6)
C128 0.050(9) 0.029(7) 0.049(9) -0.003(6) -0.014(7) -0.022(7)
C129 0.066(11) 0.041(9) 0.060(10) -0.006(7) -0.010(8) -0.022(8)
C130 0.052(10) 0.042(9) 0.093(15) -0.025(9) -0.010(9) -0.020(8)
C131 0.077(14) 0.050(11) 0.104(17) -0.029(11) 0.017(12) -0.033(10)
C132 0.074(12) 0.024(8) 0.078(12) -0.006(7) 0.012(9) -0.026(8)
C133 0.049(9) 0.037(8) 0.046(9) 0.000(6) 0.017(7) -0.020(7)
C134 0.073(12) 0.043(9) 0.046(9) -0.006(7) 0.017(8) -0.025(9)
C135 0.078(14) 0.067(13) 0.077(14) 0.011(10) 0.034(11) -0.033(11)
C136 0.102(19) 0.081(16) 0.086(16) 0.029(13) 0.037(14) -0.026(14)
C137 0.074(15) 0.082(16) 0.095(17) 0.046(14) 0.038(13) 0.003(12)
C138 0.061(12) 0.060(12) 0.088(15) 0.046(11) 0.028(11) 0.011(10)
C139 0.046(8) 0.021(6) 0.046(8) 0.006(6) 0.006(6) -0.013(6)
C140 0.050(9) 0.046(9) 0.048(9) 0.003(7) 0.012(7) -0.021(8)
C141 0.050(10) 0.047(10) 0.068(12) 0.012(8) -0.006(8) -0.013(8)
C142 0.050(10) 0.037(9) 0.098(15) 0.016(9) -0.023(10) -0.012(8)
C143 0.055(11) 0.050(11) 0.099(15) 0.013(10) -0.019(10) -0.028(9)
C144 0.057(10) 0.049(10) 0.044(9) 0.004(7) -0.010(7) -0.016(8)
C145 0.034(7) 0.021(6) 0.040(7) -0.009(5) 0.003(6) -0.004(5)
C146 0.047(9) 0.040(9) 0.058(10) 0.002(7) -0.001(7) -0.021(7)
C147 0.074(12) 0.018(7) 0.073(12) 0.001(7) -0.008(9) -0.014(7)
C148 0.070(12) 0.045(9) 0.057(10) -0.010(8) 0.006(9) -0.029(9)
C149 0.065(11) 0.061(11) 0.056(10) -0.004(8) -0.012(8) -0.037(9)
C150 0.048(9) 0.038(8) 0.049(9) 0.002(7) -0.015(7) -0.008(7)
C151 0.030(7) 0.034(7) 0.030(7) -0.004(5) -0.001(5) -0.006(6)
C152 0.041(8) 0.034(7) 0.045(8) -0.006(6) 0.011(6) -0.014(6)
C153 0.045(9) 0.064(11) 0.022(7) -0.008(6) 0.010(6) -0.014(8)
C154 0.042(8) 0.051(10) 0.041(8) -0.001(7) 0.003(7) -0.013(7)
C155 0.045(8) 0.036(8) 0.033(7) 0.003(6) -0.007(6) -0.016(6)
C156 0.028(6) 0.024(6) 0.039(7) -0.002(5) -0.010(5) -0.006(5)
C157 0.025(6) 0.022(6) 0.045(8) 0.004(5) -0.002(5) -0.005(5)
C158 0.040(8) 0.030(7) 0.045(8) -0.003(6) -0.005(6) -0.004(6)
C159 0.036(8) 0.044(9) 0.039(8) -0.001(6) -0.010(6) 0.002(7)
C160 0.048(9) 0.035(8) 0.063(11) -0.008(7) -0.020(8) 0.001(7)
C161 0.025(7) 0.036(8) 0.081(12) -0.021(8) -0.002(7) 0.000(6)
C162 0.027(7) 0.038(8) 0.047(8) -0.018(6) 0.002(6) -0.003(6)
Sb 0.0913(12) 0.1037(14) 0.1152(14) -0.0130(11) 0.0032(10) -0.0449(11)
F7 0.20(2) 0.168(19) 0.114(14) -0.010(13) -0.019(14) -0.102(18)
F8 0.182(19) 0.111(14) 0.19(2) 0.008(13) -0.023(16) -0.099(14)
F9 0.160(9) 0.168(9) 0.168(9) -0.011(5) -0.002(5) -0.077(6)
F10 0.273(17) 0.275(17) 0.274(18) -0.035(5) -0.021(5) -0.121(9)
F11 0.207(12) 0.203(12) 0.202(12) -0.022(5) -0.013(5) -0.086(7)
F12 0.143(17) 0.161(19) 0.20(2) -0.032(16) 0.038(15) -0.087(16)

loop_
_atom_type_symbol
_atom_type_description
_atom_type_scat_dispersion_real
_atom_type_scat_dispersion_imag
_atom_type_scat_source
C C 0.0181 0.0091 'International Tables Vol C Tables 4.2.6.8 and 6.1.1.4'
H H 0.0000 0.0000 'International Tables Vol C Tables 4.2.6.8 and 6.1.1.4'
Au Au -4.4197 7.2980 'International Tables Vol C Tables 4.2.6.8 and 6.1.1.4'
F F 0.0727 0.0534 'International Tables Vol C Tables 4.2.6.8 and 6.1.1.4'
P P 0.2955 0.4335 'International Tables Vol C Tables 4.2.6.8 and 6.1.1.4'
Sb Sb -0.0562 5.8946 'International Tables Vol C Tables 4.2.6.8 and 6.1.1.4'

loop_
_geom_angle_atom_site_label_1
_geom_angle_atom_site_label_2
_geom_angle_atom_site_label_3
_geom_angle
_geom_angle_site_symmetry_1
_geom_angle_site_symmetry_3
_geom_angle_publ_flag
Au2 Au1 Au3 64.550(19) . . ?
Au2 Au1 Au4 68.98(2) . . ?
Au2 Au1 Au5 66.89(2) . . ?
Au2 Au1 Au6 66.45(2) . . ?
Au2 Au1 Au7 75.84(2) . . ?
Au2 Au1 Au9 121.91(2) . . ?
Au2 Au1 Au10 124.68(3) . . ?
Au3 Au1 Au4 64.950(19) . . ?
Au5 Au1 Au3 120.41(2) . . ?
Au5 Au1 Au4 66.912(19) . . ?
Au5 Au1 Au6 74.46(2) . . ?
Au5 Au1 Au7 132.61(3) . . ?
Au5 Au1 Au9 122.85(2) . . ?
Au5 Au1 Au10 66.400(19) . . ?
Au6 Au1 Au3 113.29(2) . . ?
Au6 Au1 Au4 129.40(3) . . ?
Au6 Au1 Au7 64.18(2) . . ?
Au6 Au1 Au9 162.18(3) . . ?
Au7 Au1 Au3 62.15(2) . . ?
Au7 Au1 Au4 125.00(2) . . ?
Au8 Au1 Au2 141.52(3) . . ?
Au8 Au1 Au3 94.91(2) . . ?
Au8 Au1 Au4 133.67(2) . . ?
Au8 Au1 Au5 144.42(2) . . ?
Au8 Au1 Au6 96.61(2) . . ?
Au8 Au1 Au7 65.70(2) . . ?
Au8 Au1 Au9 66.97(2) . . ?
Au8 Au1 Au10 93.61(2) . . ?
Au8 Au1 Au11 70.57(2) . . ?
Au9 Au1 Au3 63.661(19) . . ?
Au9 Au1 Au4 66.71(2) . . ?
Au9 Au1 Au7 101.19(2) . . ?
Au10 Au1 Au3 119.80(2) . . ?
Au10 Au1 Au4 66.630(19) . . ?
Au10 Au1 Au6 124.63(2) . . ?
Au10 Au1 Au7 159.07(3) . . ?
Au10 Au1 Au9 65.754(18) . . ?
Au11 Au1 Au2 125.41(2) . . ?
Au11 Au1 Au3 165.22(3) . . ?
Au11 Au1 Au4 127.12(2) . . ?
Au11 Au1 Au5 74.29(2) . . ?
Au11 Au1 Au6 67.203(19) . . ?
Au11 Au1 Au7 107.60(2) . . ?
Au11 Au1 Au9 110.98(2) . . ?
Au11 Au1 Au10 65.582(18) . . ?
Au1 Au2 Au3 58.518(18) . . ?
Au1 Au2 Au4 56.371(17) . . ?
Au1 Au2 Au5 56.576(17) . . ?
Au1 Au2 Au6 57.050(17) . . ?
Au1 Au2 Au7 52.697(18) . . ?
Au3 Au2 Au4 58.930(18) . . ?
Au3 Au2 Au5 106.90(2) . . ?
Au3 Au2 Au6 101.90(2) . . ?
Au3 Au2 Au7 53.344(18) . . ?
Au4 Au2 Au7 98.53(2) . . ?
Au5 Au2 Au4 59.434(17) . . ?
Au5 Au2 Au7 103.98(2) . . ?
Au6 Au2 Au4 109.52(2) . . ?
Au6 Au2 Au5 66.925(18) . . ?
Au6 Au2 Au7 54.314(18) . . ?
P1 Au2 Au1 172.29(9) . . ?
P1 Au2 Au3 113.79(9) . . ?
P1 Au2 Au4 120.39(11) . . ?
P1 Au2 Au5 129.21(11) . . ?
P1 Au2 Au6 128.43(10) . . ?
P1 Au2 Au7 124.28(12) . . ?
Au1 Au3 Au2 56.932(17) . . ?
Au1 Au3 Au4 57.670(17) . . ?
Au1 Au3 Au7 58.894(18) . . ?
Au1 Au3 Au9 57.736(17) . . ?
Au2 Au3 Au4 63.593(19) . . ?
Au7 Au3 Au2 71.26(2) . . ?
Au7 Au3 Au4 114.87(2) . . ?
Au7 Au3 Au9 95.21(2) . . ?
Au9 Au3 Au2 109.79(2) . . ?
Au9 Au3 Au4 62.089(19) . . ?
P2 Au3 Au1 170.88(11) . . ?
P2 Au3 Au2 130.95(11) . . ?
P2 Au3 Au4 128.04(11) . . ?
P2 Au3 Au7 116.85(11) . . ?
P2 Au3 Au9 116.87(11) . . ?
Au1 Au4 Au2 54.645(17) . . ?
Au1 Au4 Au3 57.381(17) . . ?
Au1 Au4 Au5 55.668(17) . . ?
Au1 Au4 Au9 56.096(17) . . ?
Au1 Au4 Au10 56.043(16) . . ?
Au3 Au4 Au2 57.477(18) . . ?
Au3 Au4 Au5 104.89(2) . . ?
Au3 Au4 Au9 57.806(18) . . ?
Au3 Au4 Au10 104.92(2) . . ?
Au5 Au4 Au2 58.408(16) . . ?
Au5 Au4 Au9 104.54(2) . . ?
Au9 Au4 Au2 101.91(2) . . ?
Au10 Au4 Au2 103.78(2) . . ?
Au10 Au4 Au5 59.097(16) . . ?
Au10 Au4 Au9 58.747(17) . . ?
C1 Au4 Au1 178.7(4) . . ?
C1 Au4 Au2 124.1(4) . . ?
C1 Au4 Au3 122.6(4) . . ?
C1 Au4 Au5 123.6(4) . . ?
C1 Au4 Au9 125.1(4) . . ?
C1 Au4 Au10 124.8(4) . . ?
Au1 Au5 Au2 56.533(18) . . ?
Au1 Au5 Au4 57.420(17) . . ?
Au1 Au5 Au6 52.991(17) . . ?
Au1 Au5 Au10 57.040(17) . . ?
Au1 Au5 Au11 52.605(16) . . ?
Au2 Au5 Au4 62.159(17) . . ?
Au2 Au5 Au6 56.412(17) . . ?
Au2 Au5 Au11 100.27(2) . . ?
Au4 Au5 Au6 103.74(2) . . ?
Au4 Au5 Au11 102.09(2) . . ?
Au10 Au5 Au2 107.63(2) . . ?
Au10 Au5 Au4 60.397(17) . . ?
Au10 Au5 Au6 100.67(2) . . ?
Au10 Au5 Au11 55.882(16) . . ?
Au11 Au5 Au6 54.479(16) . . ?
P3 Au5 Au1 174.57(9) . . ?
P3 Au5 Au2 119.14(9) . . ?
P3 Au5 Au4 118.24(8) . . ?
P3 Au5 Au6 128.57(8) . . ?
P3 Au5 Au10 124.78(9) . . ?
P3 Au5 Au11 132.82(9) . . ?
Au1 Au6 Au2 56.498(18) . . ?
Au1 Au6 Au5 52.552(17) . . ?
Au1 Au6 Au7 58.392(19) . . ?
Au1 Au6 Au11 55.865(16) . . ?
Au2 Au6 Au5 56.663(17) . . ?
Au2 Au6 Au11 106.85(2) . . ?
Au7 Au6 Au2 69.51(2) . . ?
Au7 Au6 Au5 107.47(2) . . ?
Au7 Au6 Au11 96.09(2) . . ?
Au11 Au6 Au5 62.311(17) . . ?
P4 Au6 Au1 170.70(11) . . ?
P4 Au6 Au2 122.41(10) . . ?
P4 Au6 Au5 135.94(11) . . ?
P4 Au6 Au7 112.31(11) . . ?
P4 Au6 Au11 128.86(10) . . ?
Au1 Au7 Au2 51.458(18) . . ?
Au1 Au7 Au3 58.955(18) . . ?
Au1 Au7 Au6 57.429(19) . . ?
Au1 Au7 Au8 55.656(19) . . ?
Au3 Au7 Au2 55.394(19) . . ?
Au3 Au7 Au6 105.40(3) . . ?
Au3 Au7 Au8 87.31(2) . . ?
Au6 Au7 Au2 56.172(19) . . ?
Au6 Au7 Au8 86.90(2) . . ?
Au8 Au7 Au2 107.10(2) . . ?
C2 Au7 Au1 171.4(5) . . ?
C2 Au7 Au2 124.3(5) . . ?
C2 Au7 Au3 112.5(5) . . ?
C2 Au7 Au6 128.2(5) . . ?
C2 Au7 Au8 127.7(6) . . ?
Au1 Au8 Au7 58.65(2) . . ?
Au1 Au8 Au9 57.598(18) . . ?
Au1 Au8 Au11 55.150(17) . . ?
Au7 Au8 Au9 91.51(2) . . ?
Au7 Au8 Au11 93.49(2) . . ?
Au9 Au8 Au11 94.79(2) . . ?
P6 Au8 Au1 177.39(11) . . ?
P6 Au8 Au7 119.75(13) . . ?
P6 Au8 Au9 124.96(10) . . ?
P6 Au8 Au11 123.83(13) . . ?
Au1 Au9 Au3 58.603(17) . . ?
Au1 Au9 Au4 57.193(18) . . ?
Au1 Au9 Au8 55.434(18) . . ?
Au1 Au9 Au10 57.028(17) . . ?
Au3 Au9 Au4 60.105(19) . . ?
Au3 Au9 Au8 85.72(2) . . ?
Au3 Au9 Au10 108.16(2) . . ?
Au8 Au9 Au4 112.62(2) . . ?
Au10 Au9 Au4 60.518(17) . . ?
Au10 Au9 Au8 82.842(19) . . ?
P7 Au9 Au1 176.81(9) . . ?
P7 Au9 Au3 124.08(9) . . ?
P7 Au9 Au4 121.94(10) . . ?
P7 Au9 Au8 125.28(10) . . ?
P7 Au9 Au10 119.79(9) . . ?
Au1 Au10 Au4 57.327(17) . . ?
Au1 Au10 Au5 56.560(17) . . ?
Au1 Au10 Au9 57.218(17) . . ?
Au1 Au10 Au11 56.673(16) . . ?
Au5 Au10 Au4 60.506(17) . . ?
Au9 Au10 Au4 60.734(18) . . ?
Au9 Au10 Au5 107.16(2) . . ?
Au11 Au10 Au4 110.44(2) . . ?
Au11 Au10 Au5 67.004(18) . . ?
Au11 Au10 Au9 98.57(2) . . ?
P8 Au10 Au1 177.66(9) . . ?
P8 Au10 Au4 124.97(8) . . ?
P8 Au10 Au5 124.46(9) . . ?
P8 Au10 Au9 122.98(8) . . ?
P8 Au10 Au11 121.37(8) . . ?
Au1 Au11 Au5 53.101(17) . . ?
Au1 Au11 Au6 56.933(17) . . ?
Au1 Au11 Au8 54.275(18) . . ?
Au1 Au11 Au10 57.744(16) . . ?
Au6 Au11 Au5 63.209(17) . . ?
Au6 Au11 Au8 82.67(2) . . ?
Au8 Au11 Au5 107.183(19) . . ?
Au10 Au11 Au5 57.114(16) . . ?
Au10 Au11 Au6 108.89(2) . . ?
Au10 Au11 Au8 81.296(19) . . ?
P5 Au11 Au1 173.86(9) . . ?
P5 Au11 Au5 127.07(9) . . ?
P5 Au11 Au6 117.11(8) . . ?
P5 Au11 Au8 125.68(9) . . ?
P5 Au11 Au10 128.16(8) . . ?
C19 P1 Au2 116.6(5) . . ?
C19 P1 C25 103.8(10) . . ?
C19 P1 C31 103.9(9) . . ?
C25 P1 Au2 112.9(7) . . ?
C31 P1 Au2 112.6(6) . . ?
C31 P1 C25 105.9(9) . . ?
C37 P2 Au3 116.9(5) . . ?
C37 P2 C43 100.7(7) . . ?
C37 P2 C49 105.6(8) . . ?
C43 P2 Au3 111.8(5) . . ?
C49 P2 Au3 111.1(5) . . ?
C49 P2 C43 110.2(8) . . ?
C55 P3 Au5 116.2(5) . . ?
C55 P3 C61 107.1(7) . . ?
C55 P3 C67 102.3(7) . . ?
C61 P3 Au5 112.5(5) . . ?
C67 P3 Au5 113.3(5) . . ?
C67 P3 C61 104.2(7) . . ?
C73 P4 Au6 118.8(5) . . ?
C73 P4 C79 103.8(7) . . ?
C73 P4 C85 102.4(7) . . ?
C79 P4 Au6 112.1(5) . . ?
C79 P4 C85 104.0(8) . . ?
C85 P4 Au6 114.1(5) . . ?
C91 P5 Au11 119.9(4) . . ?
C97 P5 Au11 112.8(4) . . ?
C97 P5 C91 102.8(6) . . ?
C97 P5 C103 105.3(6) . . ?
C103 P5 Au11 111.3(4) . . ?
C103 P5 C91 103.4(6) . . ?
C109 P6 Au8 111.0(5) . . ?
C109 P6 C115 105.6(8) . . ?
C109 P6 C121 103.7(7) . . ?
C115 P6 Au8 115.0(6) . . ?
C115 P6 C121 103.0(8) . . ?
C121 P6 Au8 117.4(6) . . ?
C127 P7 Au9 111.2(5) . . ?
C127 P7 C133 102.1(7) . . ?
C133 P7 Au9 118.9(5) . . ?
C139 P7 Au9 112.9(4) . . ?
C139 P7 C127 106.0(7) . . ?
C139 P7 C133 104.6(7) . . ?
C145 P8 Au10 115.0(4) . . ?
C145 P8 C151 104.2(6) . . ?
C151 P8 Au10 113.3(4) . . ?
C157 P8 Au10 114.8(5) . . ?
C157 P8 C145 104.4(6) . . ?
C157 P8 C151 103.8(6) . . ?
C4 C1 Au4 176.9(14) . . ?
C3 C2 Au7 173.1(16) . . ?
C2 C3 C12 177(2) . . ?
C1 C4 C5 176.8(18) . . ?
C6 C5 C4 126(2) . . ?
C6 C5 C10 116(2) . . ?
C6A C5 C4 126(4) . . ?
C6A C5 C10A 108(4) . . ?
C10 C5 C4 117(2) . . ?
C10A C5 C4 125(3) . . ?
C5 C6 H6 116.3 . . ?
C5 C6 C7 127(3) . . ?
C7 C6 H6 116.3 . . ?
C5 C6A H6A 113.3 . . ?
C5 C6A C7A 133(6) . . ?
C7A C6A H6A 113.3 . . ?
C6 C7 H7 118.4 . . ?
C8 C7 C6 123(3) . . ?
C8 C7 H7 118.4 . . ?
C6A C7A H7A 123.8 . . ?
C8 C7A C6A 112(5) . . ?
C8 C7A H7A 123.8 . . ?
C7 C8 C9 113(2) . . ?
C7 C8 C11 127(2) . . ?
C7A C8 C11 121(3) . . ?
C9A C8 C7A 120(4) . . ?
C9A C8 C11 119(3) . . ?
C11 C8 C9 120(2) . . ?
C8 C9 H9 119.9 . . ?
C10 C9 C8 120(3) . . ?
C10 C9 H9 119.9 . . ?
C8 C9A H9A 120.4 . . ?
C8 C9A C10A 119(5) . . ?
C10A C9A H9A 120.4 . . ?
C5 C10 H10 120.7 . . ?
C9 C10 C5 119(3) . . ?
C9 C10 H10 120.7 . . ?
C5 C10A C9A 124(4) . . ?
C5 C10A H10A 118.0 . . ?
C9A C10A H10A 118.0 . . ?
F1 C11 C8 113.8(18) . . ?
F2 C11 F1 107(2) . . ?
F2 C11 C8 116(2) . . ?
F3 C11 F1 100(2) . . ?
F3 C11 F2 104(2) . . ?
F3 C11 C8 115(2) . . ?
C13 C12 C3 119(2) . . ?
C17 C12 C3 122.3(18) . . ?
C17 C12 C13 118(2) . . ?
C12 C13 H13 117.7 . . ?
C14 C13 C12 125(4) . . ?
C14 C13 H13 117.7 . . ?
C13 C14 H14 121.7 . . ?
C13 C14 C15 117(4) . . ?
C15 C14 H14 121.7 . . ?
C14 C15 C18 119(4) . . ?
C16 C15 C14 118(4) . . ?
C16 C15 C18 124(4) . . ?
C15 C16 H16 119.4 . . ?
C15 C16 C17 121(4) . . ?
C17 C16 H16 119.4 . . ?
C12 C17 C16 121(2) . . ?
C12 C17 H17 119.3 . . ?
C16 C17 H17 119.3 . . ?
F4 C18 F6 109(2) . . ?
F4 C18 C15 113(3) . . ?
F5 C18 F4 108(2) . . ?
F5 C18 F6 105.4(19) . . ?
F5 C18 C15 108(3) . . ?
F6 C18 C15 113(3) . . ?
C20 C19 P1 120.1(16) . . ?
C24 C19 P1 121.2(13) . . ?
C24 C19 C20 118(2) . . ?
C19 C20 H20 121.2 . . ?
C19 C20 C21 118(3) . . ?
C21 C20 H20 121.2 . . ?
C20 C21 H21 120.1 . . ?
C22 C21 C20 120(3) . . ?
C22 C21 H21 120.1 . . ?
C21 C22 H22 120.0 . . ?
C23 C22 C21 120(3) . . ?
C23 C22 H22 120.0 . . ?
C22 C23 H23 120.0 . . ?
C22 C23 C24 120(2) . . ?
C24 C23 H23 120.0 . . ?
C19 C24 C23 123.2(18) . . ?
C19 C24 H24 118.4 . . ?
C23 C24 H24 118.4 . . ?
C26 C25 P1 123(2) . . ?
C30 C25 P1 120.3(15) . . ?
C30 C25 C26 117(2) . . ?
C25 C26 H26 119.6 . . ?
C27 C26 C25 121(3) . . ?
C27 C26 H26 119.6 . . ?
C26 C27 H27 119.1 . . ?
C28 C27 C26 122(3) . . ?
C28 C27 H27 119.1 . . ?
C27 C28 H28 118.9 . . ?
C27 C28 C29 122(3) . . ?
C29 C28 H28 118.9 . . ?
C28 C29 H29 123.4 . . ?
C30 C29 C28 113(3) . . ?
C30 C29 H29 123.4 . . ?
C25 C30 C29 125(2) . . ?
C25 C30 H30 117.6 . . ?
C29 C30 H30 117.6 . . ?
C32 C31 P1 119.5(12) . . ?
C32 C31 C36 119.1(15) . . ?
C36 C31 P1 121.3(15) . . ?
C31 C32 H32 118.7 . . ?
C31 C32 C33 122.7(14) . . ?
C33 C32 H32 118.7 . . ?
C32 C33 H33 120.9 . . ?
C34 C33 C32 118.1(17) . . ?
C34 C33 H33 120.9 . . ?
C33 C34 H34 118.8 . . ?
C33 C34 C35 122.4(18) . . ?
C35 C34 H34 118.8 . . ?
C34 C35 H35 120.8 . . ?
C34 C35 C36 118.4(17) . . ?
C36 C35 H35 120.8 . . ?
C31 C36 C35 118.8(18) . . ?
C31 C36 H36 120.6 . . ?
C35 C36 H36 120.6 . . ?
C38 C37 P2 122.6(16) . . ?
C38 C37 C42 120.0(17) . . ?
C42 C37 P2 117.0(13) . . ?
C37 C38 H38 120.6 . . ?
C37 C38 C39 119(2) . . ?
C39 C38 H38 120.6 . . ?
C38 C39 H39 120.4 . . ?
C40 C39 C38 119(2) . . ?
C40 C39 H39 120.4 . . ?
C39 C40 H40 119.1 . . ?
C39 C40 C41 121.9(19) . . ?
C41 C40 H40 119.1 . . ?
C40 C41 H41 120.0 . . ?
C40 C41 C42 120(2) . . ?
C42 C41 H41 120.0 . . ?
C37 C42 H42 119.9 . . ?
C41 C42 C37 120(2) . . ?
C41 C42 H42 119.9 . . ?
C44 C43 P2 121.9(14) . . ?
C48 C43 P2 119.7(11) . . ?
C48 C43 C44 118.4(16) . . ?
C43 C44 H44 119.8 . . ?
C45 C44 C43 120.3(18) . . ?
C45 C44 H44 119.8 . . ?
C44 C45 H45 119.8 . . ?
C44 C45 C46 120.4(17) . . ?
C46 C45 H45 119.8 . . ?
C45 C46 H46 119.7 . . ?
C45 C46 C47 120.6(18) . . ?
C47 C46 H46 119.7 . . ?
C46 C47 H47 120.1 . . ?
C48 C47 C46 119.7(17) . . ?
C48 C47 H47 120.1 . . ?
C43 C48 H48 119.8 . . ?
C47 C48 C43 120.4(14) . . ?
C47 C48 H48 119.8 . . ?
C50 C49 P2 119.3(12) . . ?
C54 C49 P2 126.1(17) . . ?
C54 C49 C50 114.7(19) . . ?
C49 C50 H50 118.6 . . ?
C51 C50 C49 122.7(17) . . ?
C51 C50 H50 118.6 . . ?
C50 C51 H51 121.3 . . ?
C52 C51 C50 117(2) . . ?
C52 C51 H51 121.3 . . ?
C51 C52 H52 119.2 . . ?
C53 C52 C51 122(2) . . ?
C53 C52 H52 119.2 . . ?
C52 C53 H53 120.8 . . ?
C54 C53 C52 118(3) . . ?
C54 C53 H53 120.8 . . ?
C49 C54 H54 117.9 . . ?
C53 C54 C49 124(3) . . ?
C53 C54 H54 117.9 . . ?
C56 C55 P3 117.5(11) . . ?
C60 C55 P3 124.7(11) . . ?
C60 C55 C56 117.8(14) . . ?
C55 C56 H56 119.0 . . ?
C57 C56 C55 122.1(15) . . ?
C57 C56 H56 119.0 . . ?
C56 C57 H57 120.2 . . ?
C56 C57 C58 119.7(15) . . ?
C58 C57 H57 120.2 . . ?
C57 C58 H58 120.5 . . ?
C59 C58 C57 119.1(16) . . ?
C59 C58 H58 120.5 . . ?
C58 C59 H59 119.9 . . ?
C58 C59 C60 120.1(14) . . ?
C60 C59 H59 119.9 . . ?
C55 C60 C59 121.2(15) . . ?
C55 C60 H60 119.4 . . ?
C59 C60 H60 119.4 . . ?
C62 C61 P3 121.8(13) . . ?
C62 C61 C66 119.8(15) . . ?
C66 C61 P3 118.3(12) . . ?
C61 C62 H62 120.0 . . ?
C61 C62 C63 120.0(17) . . ?
C63 C62 H62 120.0 . . ?
C62 C63 H63 119.7 . . ?
C64 C63 C62 120.5(17) . . ?
C64 C63 H63 119.7 . . ?
C63 C64 H64 119.7 . . ?
C63 C64 C65 120.6(16) . . ?
C65 C64 H64 119.7 . . ?
C64 C65 H65 120.4 . . ?
C64 C65 C66 119.2(15) . . ?
C66 C65 H65 120.4 . . ?
C61 C66 C65 119.5(15) . . ?
C61 C66 H66 120.3 . . ?
C65 C66 H66 120.3 . . ?
C68 C67 P3 122.0(13) . . ?
C68 C67 C72 117.2(16) . . ?
C72 C67 P3 120.7(12) . . ?
C67 C68 H68 119.4 . . ?
C67 C68 C69 121.2(18) . . ?
C69 C68 H68 119.4 . . ?
C68 C69 H69 120.1 . . ?
C70 C69 C68 119.7(19) . . ?
C70 C69 H69 120.1 . . ?
C69 C70 H70 119.9 . . ?
C69 C70 C71 120.2(17) . . ?
C71 C70 H70 119.9 . . ?
C70 C71 H71 120.0 . . ?
C70 C71 C72 120.1(18) . . ?
C72 C71 H71 120.0 . . ?
C67 C72 C71 121.5(17) . . ?
C67 C72 H72 119.3 . . ?
C71 C72 H72 119.3 . . ?
C74 C73 P4 119.4(11) . . ?
C74 C73 C78 118.2(14) . . ?
C78 C73 P4 122.0(11) . . ?
C73 C74 H74 119.8 . . ?
C75 C74 C73 120.5(17) . . ?
C75 C74 H74 119.8 . . ?
C74 C75 H75 119.8 . . ?
C74 C75 C76 120(2) . . ?
C76 C75 H75 119.8 . . ?
C75 C76 H76 120.2 . . ?
C75 C76 C77 119.6(19) . . ?
C77 C76 H76 120.2 . . ?
C76 C77 H77 120.2 . . ?
C78 C77 C76 119.6(18) . . ?
C78 C77 H77 120.2 . . ?
C73 C78 H78 119.2 . . ?
C77 C78 C73 121.7(17) . . ?
C77 C78 H78 119.2 . . ?
C80 C79 P4 122.3(15) . . ?
C84 C79 P4 117.8(14) . . ?
C84 C79 C80 119.8(18) . . ?
C79 C80 H80 120.6 . . ?
C81 C80 C79 118.7(18) . . ?
C81 C80 H80 120.6 . . ?
C80 C81 H81 118.8 . . ?
C82 C81 C80 122.4(18) . . ?
C82 C81 H81 118.8 . . ?
C81 C82 H82 120.4 . . ?
C81 C82 C83 119(2) . . ?
C83 C82 H82 120.4 . . ?
C82 C83 H83 120.4 . . ?
C82 C83 C84 119(2) . . ?
C84 C83 H83 120.4 . . ?
C79 C84 C83 120.6(19) . . ?
C79 C84 H84 119.7 . . ?
C83 C84 H84 119.7 . . ?
C86 C85 P4 122.9(17) . . ?
C90 C85 P4 119.4(14) . . ?
C90 C85 C86 117.6(18) . . ?
C85 C86 H86 119.3 . . ?
C85 C86 C87 121(2) . . ?
C87 C86 H86 119.3 . . ?
C86 C87 H87 121.6 . . ?
C88 C87 C86 117(2) . . ?
C88 C87 H87 121.6 . . ?
C87 C88 H88 118.8 . . ?
C89 C88 C87 122(2) . . ?
C89 C88 H88 118.8 . . ?
C88 C89 H89 120.0 . . ?
C88 C89 C90 120(3) . . ?
C90 C89 H89 120.0 . . ?
C85 C90 H90 119.2 . . ?
C89 C90 C85 122(2) . . ?
C89 C90 H90 119.2 . . ?
C92 C91 P5 122.0(11) . . ?
C92 C91 C96 118.6(14) . . ?
C96 C91 P5 119.4(11) . . ?
C91 C92 H92 120.0 . . ?
C91 C92 C93 119.9(14) . . ?
C93 C92 H92 120.0 . . ?
C92 C93 H93 119.4 . . ?
C94 C93 C92 121.1(14) . . ?
C94 C93 H93 119.4 . . ?
C93 C94 H94 119.9 . . ?
C93 C94 C95 120.3(14) . . ?
C95 C94 H94 119.9 . . ?
C94 C95 H95 121.0 . . ?
C96 C95 C94 118.0(15) . . ?
C96 C95 H95 121.0 . . ?
C91 C96 C95 122.0(14) . . ?
C91 C96 H96 119.0 . . ?
C95 C96 H96 119.0 . . ?
C98 C97 P5 119.7(10) . . ?
C98 C97 C102 117.7(13) . . ?
C102 C97 P5 122.4(11) . . ?
C97 C98 H98 119.2 . . ?
C97 C98 C99 121.7(14) . . ?
C99 C98 H98 119.2 . . ?
C98 C99 H99 120.7 . . ?
C100 C99 C98 118.6(16) . . ?
C100 C99 H99 120.7 . . ?
C99 C100 H100 120.1 . . ?
C101 C100 C99 119.7(15) . . ?
C101 C100 H100 120.1 . . ?
C100 C101 H101 118.6 . . ?
C102 C101 C100 122.8(14) . . ?
C102 C101 H101 118.6 . . ?
C97 C102 H102 120.3 . . ?
C101 C102 C97 119.4(15) . . ?
C101 C102 H102 120.3 . . ?
C104 C103 P5 123.3(11) . . ?
C104 C103 C108 119.6(13) . . ?
C108 C103 P5 117.1(10) . . ?
C103 C104 H104 119.8 . . ?
C105 C104 C103 120.4(13) . . ?
C105 C104 H104 119.8 . . ?
C104 C105 H105 119.7 . . ?
C104 C105 C106 120.6(14) . . ?
C106 C105 H105 119.7 . . ?
C105 C106 H106 120.6 . . ?
C105 C106 C107 118.8(15) . . ?
C107 C106 H106 120.6 . . ?
C106 C107 H107 119.1 . . ?
C108 C107 C106 121.7(15) . . ?
C108 C107 H107 119.1 . . ?
C103 C108 H108 120.6 . . ?
C107 C108 C103 118.8(14) . . ?
C107 C108 H108 120.6 . . ?
C109 C110 H110 120.0 . . ?
C109 C110 C111 120.0 . . ?
C111 C110 H110 120.0 . . ?
C110 C109 P6 117.0(10) . . ?
C114 C109 P6 122.9(10) . . ?
C114 C109 C110 120.0 . . ?
C109 C114 H114 120.0 . . ?
C109 C114 C113 120.0 . . ?
C113 C114 H114 120.0 . . ?
C114 C113 H113 120.0 . . ?
C114 C113 C112 120.0 . . ?
C112 C113 H113 120.0 . . ?
C113 C112 H112 120.0 . . ?
C111 C112 C113 120.0 . . ?
C111 C112 H112 120.0 . . ?
C110 C111 H111 120.0 . . ?
C112 C111 C110 120.0 . . ?
C112 C111 H111 120.0 . . ?
C116 C115 P6 117.3(13) . . ?
C120 C115 P6 124.8(18) . . ?
C120 C115 C116 118.0(19) . . ?
C115 C116 H116 120.7 . . ?
C117 C116 C115 119(2) . . ?
C117 C116 H116 120.7 . . ?
C116 C117 H117 120.2 . . ?
C118 C117 C116 120(3) . . ?
C118 C117 H117 120.2 . . ?
C117 C118 H118 118.6 . . ?
C117 C118 C119 123(3) . . ?
C119 C118 H118 118.6 . . ?
C118 C119 H119 120.3 . . ?
C120 C119 C118 119(2) . . ?
C120 C119 H119 120.3 . . ?
C115 C120 H120 119.2 . . ?
C119 C120 C115 122(2) . . ?
C119 C120 H120 119.2 . . ?
C122 C121 P6 124.4(13) . . ?
C122 C121 C126 119.1(15) . . ?
C126 C121 P6 116.5(11) . . ?
C121 C122 H122 119.9 . . ?
C123 C122 C121 120.2(18) . . ?
C123 C122 H122 119.9 . . ?
C122 C123 H123 120.0 . . ?
C124 C123 C122 120.1(18) . . ?
C124 C123 H123 120.0 . . ?
C123 C124 H124 118.9 . . ?
C123 C124 C125 122.1(17) . . ?
C125 C124 H124 118.9 . . ?
C124 C125 H125 120.3 . . ?
C124 C125 C126 119.4(16) . . ?
C126 C125 H125 120.3 . . ?
C121 C126 H126 120.5 . . ?
C125 C126 C121 119.0(14) . . ?
C125 C126 H126 120.5 . . ?
C128 C127 P7 118.6(11) . . ?
C128 C127 C132 118.8(16) . . ?
C132 C127 P7 122.6(13) . . ?
C127 C128 H128 120.3 . . ?
C127 C128 C129 119.5(14) . . ?
C129 C128 H128 120.3 . . ?
C128 C129 H129 118.9 . . ?
C130 C129 C128 122.1(18) . . ?
C130 C129 H129 118.9 . . ?
C129 C130 H130 119.9 . . ?
C129 C130 C131 120.3(18) . . ?
C131 C130 H130 119.9 . . ?
C130 C131 H131 120.2 . . ?
C130 C131 C132 119.6(17) . . ?
C132 C131 H131 120.2 . . ?
C127 C132 H132 120.2 . . ?
C131 C132 C127 119.7(18) . . ?
C131 C132 H132 120.2 . . ?
C134 C133 P7 118.8(12) . . ?
C134 C133 C138 116.8(14) . . ?
C138 C133 P7 124.2(13) . . ?
C133 C134 H134 117.8 . . ?
C133 C134 C135 124.4(17) . . ?
C135 C134 H134 117.8 . . ?
C134 C135 H135 122.3 . . ?
C134 C135 C136 115.5(19) . . ?
C136 C135 H135 122.3 . . ?
C135 C136 H136 119.1 . . ?
C137 C136 C135 121.8(19) . . ?
C137 C136 H136 119.1 . . ?
C136 C137 H137 121.4 . . ?
C138 C137 C136 117.3(19) . . ?
C138 C137 H137 121.4 . . ?
C133 C138 H138 118.2 . . ?
C137 C138 C133 123.7(18) . . ?
C137 C138 H138 118.2 . . ?
C140 C139 P7 122.9(13) . . ?
C144 C139 P7 117.9(12) . . ?
C144 C139 C140 119.2(15) . . ?
C139 C140 H140 120.0 . . ?
C141 C140 C139 120.0(18) . . ?
C141 C140 H140 120.0 . . ?
C140 C141 H141 119.7 . . ?
C140 C141 C142 120.5(19) . . ?
C142 C141 H141 119.7 . . ?
C141 C142 H142 119.6 . . ?
C141 C142 C143 120.8(17) . . ?
C143 C142 H142 119.6 . . ?
C142 C143 H143 120.1 . . ?
C144 C143 C142 119.9(18) . . ?
C144 C143 H143 120.1 . . ?
C139 C144 H144 120.2 . . ?
C143 C144 C139 119.6(17) . . ?
C143 C144 H144 120.2 . . ?
C146 C145 P8 124.0(12) . . ?
C146 C145 C150 118.3(14) . . ?
C150 C145 P8 117.7(11) . . ?
C145 C146 H146 119.8 . . ?
C145 C146 C147 120.4(16) . . ?
C147 C146 H146 119.8 . . ?
C146 C147 H147 119.5 . . ?
C146 C147 C148 120.9(15) . . ?
C148 C147 H147 119.5 . . ?
C147 C148 H148 120.2 . . ?
C149 C148 C147 119.7(16) . . ?
C149 C148 H148 120.2 . . ?
C148 C149 H149 120.2 . . ?
C150 C149 C148 119.7(17) . . ?
C150 C149 H149 120.2 . . ?
C145 C150 H150 119.6 . . ?
C149 C150 C145 120.9(15) . . ?
C149 C150 H150 119.6 . . ?
C152 C151 P8 123.4(11) . . ?
C156 C151 P8 119.3(10) . . ?
C156 C151 C152 117.3(13) . . ?
C151 C152 H152 118.3 . . ?
C153 C152 C151 123.4(14) . . ?
C153 C152 H152 118.3 . . ?
C152 C153 H153 120.5 . . ?
C152 C153 C154 118.9(14) . . ?
C154 C153 H153 120.5 . . ?
C153 C154 H154 120.3 . . ?
C155 C154 C153 119.4(14) . . ?
C155 C154 H154 120.3 . . ?
C154 C155 H155 119.7 . . ?
C154 C155 C156 120.5(14) . . ?
C156 C155 H155 119.7 . . ?
C151 C156 C155 120.4(13) . . ?
C151 C156 H156 119.8 . . ?
C155 C156 H156 119.8 . . ?
C158 C157 P8 120.4(10) . . ?
C162 C157 P8 121.8(11) . . ?
C162 C157 C158 117.6(12) . . ?
C157 C158 H158 119.8 . . ?
C159 C158 C157 120.3(14) . . ?
C159 C158 H158 119.8 . . ?
C158 C159 H159 119.7 . . ?
C158 C159 C160 120.7(15) . . ?
C160 C159 H159 119.7 . . ?
C159 C160 H160 120.0 . . ?
C161 C160 C159 119.9(15) . . ?
C161 C160 H160 120.0 . . ?
C160 C161 H161 119.6 . . ?
C160 C161 C162 120.9(14) . . ?
C162 C161 H161 119.6 . . ?
C157 C162 H162 119.8 . . ?
C161 C162 C157 120.5(14) . . ?
C161 C162 H162 119.8 . . ?
F7 Sb F8 89.3(9) . . ?
F7 Sb F9 92.9(10) . . ?
F7 Sb F10 174.5(14) . . ?
F7 Sb F11 85.3(10) . . ?
F7 Sb F12 85.1(10) . . ?
F8 Sb F10 92.6(14) . . ?
F8 Sb F11 174.5(11) . . ?
F9 Sb F8 91.5(10) . . ?
F9 Sb F10 92.2(13) . . ?
F9 Sb F11 89.9(11) . . ?
F10 Sb F11 92.7(14) . . ?
F12 Sb F8 86.3(10) . . ?
F12 Sb F9 177.1(11) . . ?
F12 Sb F10 89.8(14) . . ?
F12 Sb F11 92.1(11) . . ?

loop_
_geom_bond_atom_site_label_1
_geom_bond_atom_site_label_2
_geom_bond_distance
_geom_bond_site_symmetry_2
_geom_bond_publ_flag
Au1 Au2 2.6721(7) . ?
Au1 Au3 2.7192(6) . ?
Au1 Au4 2.7279(7) . ?
Au1 Au5 2.6734(7) . ?
Au1 Au6 2.6890(7) . ?
Au1 Au7 2.7174(7) . ?
Au1 Au8 2.6273(8) . ?
Au1 Au9 2.6938(7) . ?
Au1 Au10 2.6880(7) . ?
Au1 Au11 2.6559(6) . ?
Au2 Au3 2.8791(8) . ?
Au2 Au4 3.0583(7) . ?
Au2 Au5 2.9461(7) . ?
Au2 Au6 2.9376(8) . ?
Au2 Au7 3.3125(9) . ?
Au2 P1 2.283(4) . ?
Au3 Au4 2.9247(8) . ?
Au3 Au7 2.8062(8) . ?
Au3 Au9 2.8549(7) . ?
Au3 P2 2.271(3) . ?
Au4 Au5 2.9781(7) . ?
Au4 Au9 2.9812(8) . ?
Au4 Au10 2.9749(7) . ?
Au4 C1 1.982(15) . ?
Au5 Au6 3.2442(8) . ?
Au5 Au10 2.9357(7) . ?
Au5 Au11 3.2182(7) . ?
Au5 P3 2.295(3) . ?
Au6 Au7 2.8722(9) . ?
Au6 Au11 2.9580(7) . ?
Au6 P4 2.305(3) . ?
Au7 Au8 2.9000(9) . ?
Au7 C2 2.026(18) . ?
Au8 Au9 2.9362(8) . ?
Au8 Au11 3.0521(8) . ?
Au8 P6 2.277(4) . ?
Au9 Au10 2.9215(7) . ?
Au9 P7 2.279(3) . ?
Au10 Au11 2.8943(7) . ?
Au10 P8 2.288(3) . ?
Au11 P5 2.298(3) . ?
P1 C19 1.79(2) . ?
P1 C25 1.84(2) . ?
P1 C31 1.806(16) . ?
P2 C37 1.803(16) . ?
P2 C43 1.832(17) . ?
P2 C49 1.820(19) . ?
P3 C55 1.819(15) . ?
P3 C61 1.836(15) . ?
P3 C67 1.824(15) . ?
P4 C73 1.815(16) . ?
P4 C79 1.822(18) . ?
P4 C85 1.826(17) . ?
P5 C91 1.837(15) . ?
P5 C97 1.814(14) . ?
P5 C103 1.814(13) . ?
P6 C109 1.798(12) . ?
P6 C115 1.802(19) . ?
P6 C121 1.809(16) . ?
P7 C127 1.816(17) . ?
P7 C133 1.821(14) . ?
P7 C139 1.812(15) . ?
P8 C145 1.805(14) . ?
P8 C151 1.819(14) . ?
P8 C157 1.796(13) . ?
F1 C11 1.35(3) . ?
F2 C11 1.31(3) . ?
F3 C11 1.28(3) . ?
F4 C18 1.285(18) . ?
F5 C18 1.282(18) . ?
F6 C18 1.290(18) . ?
C1 C4 1.25(2) . ?
C2 C3 1.19(2) . ?
C3 C12 1.42(2) . ?
C4 C5 1.44(2) . ?
C5 C6 1.21(3) . ?
C5 C6A 1.23(7) . ?
C5 C10 1.43(4) . ?
C5 C10A 1.39(5) . ?
C6 H6 0.9500 . ?
C6 C7 1.33(4) . ?
C6A H6A 0.9500 . ?
C6A C7A 1.38(7) . ?
C7 H7 0.9500 . ?
C7 C8 1.31(3) . ?
C7A H7A 0.9500 . ?
C7A C8 1.37(6) . ?
C8 C9 1.48(5) . ?
C8 C9A 1.28(5) . ?
C8 C11 1.44(3) . ?
C9 H9 0.9500 . ?
C9 C10 1.35(5) . ?
C9A H9A 0.9500 . ?
C9A C10A 1.39(7) . ?
C10 H10 0.9500 . ?
C10A H10A 0.9500 . ?
C12 C13 1.39(4) . ?
C12 C17 1.32(3) . ?
C13 H13 0.9500 . ?
C13 C14 1.38(5) . ?
C14 H14 0.9500 . ?
C14 C15 1.45(5) . ?
C15 C16 1.39(5) . ?
C15 C18 1.51(5) . ?
C16 H16 0.9500 . ?
C16 C17 1.42(4) . ?
C17 H17 0.9500 . ?
C19 C20 1.40(3) . ?
C19 C24 1.38(2) . ?
C20 H20 0.9500 . ?
C20 C21 1.45(4) . ?
C21 H21 0.9500 . ?
C21 C22 1.41(4) . ?
C22 H22 0.9500 . ?
C22 C23 1.34(4) . ?
C23 H23 0.9500 . ?
C23 C24 1.39(3) . ?
C24 H24 0.9500 . ?
C25 C26 1.41(3) . ?
C25 C30 1.35(3) . ?
C26 H26 0.9500 . ?
C26 C27 1.34(3) . ?
C27 H27 0.9500 . ?
C27 C28 1.28(3) . ?
C28 H28 0.9500 . ?
C28 C29 1.48(4) . ?
C29 H29 0.9500 . ?
C29 C30 1.38(3) . ?
C30 H30 0.9500 . ?
C31 C32 1.35(3) . ?
C31 C36 1.38(2) . ?
C32 H32 0.9500 . ?
C32 C33 1.36(2) . ?
C33 H33 0.9500 . ?
C33 C34 1.33(3) . ?
C34 H34 0.9500 . ?
C34 C35 1.39(3) . ?
C35 H35 0.9500 . ?
C35 C36 1.39(3) . ?
C36 H36 0.9500 . ?
C37 C38 1.38(3) . ?
C37 C42 1.39(3) . ?
C38 H38 0.9500 . ?
C38 C39 1.42(3) . ?
C39 H39 0.9500 . ?
C39 C40 1.36(4) . ?
C40 H40 0.9500 . ?
C40 C41 1.36(3) . ?
C41 H41 0.9500 . ?
C41 C42 1.36(3) . ?
C42 H42 0.9500 . ?
C43 C44 1.44(2) . ?
C43 C48 1.38(2) . ?
C44 H44 0.9500 . ?
C44 C45 1.35(3) . ?
C45 H45 0.9500 . ?
C45 C46 1.37(3) . ?
C46 H46 0.9500 . ?
C46 C47 1.40(3) . ?
C47 H47 0.9500 . ?
C47 C48 1.38(2) . ?
C48 H48 0.9500 . ?
C49 C50 1.38(3) . ?
C49 C54 1.37(3) . ?
C50 H50 0.9500 . ?
C50 C51 1.37(3) . ?
C51 H51 0.9500 . ?
C51 C52 1.37(3) . ?
C52 H52 0.9500 . ?
C52 C53 1.33(4) . ?
C53 H53 0.9500 . ?
C53 C54 1.33(4) . ?
C54 H54 0.9500 . ?
C55 C56 1.40(2) . ?
C55 C60 1.36(2) . ?
C56 H56 0.9500 . ?
C56 C57 1.37(2) . ?
C57 H57 0.9500 . ?
C57 C58 1.39(2) . ?
C58 H58 0.9500 . ?
C58 C59 1.38(2) . ?
C59 H59 0.9500 . ?
C59 C60 1.41(2) . ?
C60 H60 0.9500 . ?
C61 C62 1.38(2) . ?
C61 C66 1.39(2) . ?
C62 H62 0.9500 . ?
C62 C63 1.38(2) . ?
C63 H63 0.9500 . ?
C63 C64 1.35(3) . ?
C64 H64 0.9500 . ?
C64 C65 1.38(2) . ?
C65 H65 0.9500 . ?
C65 C66 1.40(2) . ?
C66 H66 0.9500 . ?
C67 C68 1.37(2) . ?
C67 C72 1.37(2) . ?
C68 H68 0.9500 . ?
C68 C69 1.40(3) . ?
C69 H69 0.9500 . ?
C69 C70 1.35(3) . ?
C70 H70 0.9500 . ?
C70 C71 1.35(3) . ?
C71 H71 0.9500 . ?
C71 C72 1.39(2) . ?
C72 H72 0.9500 . ?
C73 C74 1.39(2) . ?
C73 C78 1.41(2) . ?
C74 H74 0.9500 . ?
C74 C75 1.37(3) . ?
C75 H75 0.9500 . ?
C75 C76 1.38(3) . ?
C76 H76 0.9500 . ?
C76 C77 1.41(3) . ?
C77 H77 0.9500 . ?
C77 C78 1.33(2) . ?
C78 H78 0.9500 . ?
C79 C80 1.40(2) . ?
C79 C84 1.37(3) . ?
C80 H80 0.9500 . ?
C80 C81 1.39(3) . ?
C81 H81 0.9500 . ?
C81 C82 1.37(3) . ?
C82 H82 0.9500 . ?
C82 C83 1.39(3) . ?
C83 H83 0.9500 . ?
C83 C84 1.42(3) . ?
C84 H84 0.9500 . ?
C85 C86 1.38(3) . ?
C85 C90 1.37(3) . ?
C86 H86 0.9500 . ?
C86 C87 1.40(3) . ?
C87 H87 0.9500 . ?
C87 C88 1.37(4) . ?
C88 H88 0.9500 . ?
C88 C89 1.33(4) . ?
C89 H89 0.9500 . ?
C89 C90 1.35(3) . ?
C90 H90 0.9500 . ?
C91 C92 1.38(2) . ?
C91 C96 1.38(2) . ?
C92 H92 0.9500 . ?
C92 C93 1.40(2) . ?
C93 H93 0.9500 . ?
C93 C94 1.35(2) . ?
C94 H94 0.9500 . ?
C94 C95 1.40(2) . ?
C95 H95 0.9500 . ?
C95 C96 1.39(2) . ?
C96 H96 0.9500 . ?
C97 C98 1.41(2) . ?
C97 C102 1.417(19) . ?
C98 H98 0.9500 . ?
C98 C99 1.41(2) . ?
C99 H99 0.9500 . ?
C99 C100 1.39(2) . ?
C100 H100 0.9500 . ?
C100 C101 1.37(3) . ?
C101 H101 0.9500 . ?
C101 C102 1.37(2) . ?
C102 H102 0.9500 . ?
C103 C104 1.392(18) . ?
C103 C108 1.41(2) . ?
C104 H104 0.9500 . ?
C104 C105 1.38(2) . ?
C105 H105 0.9500 . ?
C105 C106 1.38(2) . ?
C106 H106 0.9500 . ?
C106 C107 1.40(2) . ?
C107 H107 0.9500 . ?
C107 C108 1.36(2) . ?
C108 H108 0.9500 . ?
C110 H110 0.9500 . ?
C110 C109 1.3900 . ?
C110 C111 1.3900 . ?
C109 C114 1.3900 . ?
C114 H114 0.9500 . ?
C114 C113 1.3900 . ?
C113 H113 0.9500 . ?
C113 C112 1.3900 . ?
C112 H112 0.9500 . ?
C112 C111 1.3900 . ?
C111 H111 0.9500 . ?
C115 C116 1.44(3) . ?
C115 C120 1.39(3) . ?
C116 H116 0.9500 . ?
C116 C117 1.41(3) . ?
C117 H117 0.9500 . ?
C117 C118 1.35(4) . ?
C118 H118 0.9500 . ?
C118 C119 1.37(4) . ?
C119 H119 0.9500 . ?
C119 C120 1.36(3) . ?
C120 H120 0.9500 . ?
C121 C122 1.40(2) . ?
C121 C126 1.43(2) . ?
C122 H122 0.9500 . ?
C122 C123 1.38(3) . ?
C123 H123 0.9500 . ?
C123 C124 1.35(3) . ?
C124 H124 0.9500 . ?
C124 C125 1.39(3) . ?
C125 H125 0.9500 . ?
C125 C126 1.39(2) . ?
C126 H126 0.9500 . ?
C127 C128 1.38(2) . ?
C127 C132 1.42(2) . ?
C128 H128 0.9500 . ?
C128 C129 1.40(2) . ?
C129 H129 0.9500 . ?
C129 C130 1.34(2) . ?
C130 H130 0.9500 . ?
C130 C131 1.39(3) . ?
C131 H131 0.9500 . ?
C131 C132 1.40(3) . ?
C132 H132 0.9500 . ?
C133 C134 1.36(2) . ?
C133 C138 1.39(2) . ?
C134 H134 0.9500 . ?
C134 C135 1.40(2) . ?
C135 H135 0.9500 . ?
C135 C136 1.42(3) . ?
C136 H136 0.9500 . ?
C136 C137 1.40(3) . ?
C137 H137 0.9500 . ?
C137 C138 1.37(3) . ?
C138 H138 0.9500 . ?
C139 C140 1.42(2) . ?
C139 C144 1.38(2) . ?
C140 H140 0.9500 . ?
C140 C141 1.36(2) . ?
C141 H141 0.9500 . ?
C141 C142 1.36(3) . ?
C142 H142 0.9500 . ?
C142 C143 1.39(3) . ?
C143 H143 0.9500 . ?
C143 C144 1.38(3) . ?
C144 H144 0.9500 . ?
C145 C146 1.37(2) . ?
C145 C150 1.42(2) . ?
C146 H146 0.9500 . ?
C146 C147 1.38(2) . ?
C147 H147 0.9500 . ?
C147 C148 1.39(3) . ?
C148 H148 0.9500 . ?
C148 C149 1.38(3) . ?
C149 H149 0.9500 . ?
C149 C150 1.38(2) . ?
C150 H150 0.9500 . ?
C151 C152 1.41(2) . ?
C151 C156 1.376(19) . ?
C152 H152 0.9500 . ?
C152 C153 1.36(2) . ?
C153 H153 0.9500 . ?
C153 C154 1.39(2) . ?
C154 H154 0.9500 . ?
C154 C155 1.39(2) . ?
C155 H155 0.9500 . ?
C155 C156 1.403(19) . ?
C156 H156 0.9500 . ?
C157 C158 1.42(2) . ?
C157 C162 1.414(19) . ?
C158 H158 0.9500 . ?
C158 C159 1.37(2) . ?
C159 H159 0.9500 . ?
C159 C160 1.41(2) . ?
C160 H160 0.9500 . ?
C160 C161 1.35(2) . ?
C161 H161 0.9500 . ?
C161 C162 1.39(2) . ?
C162 H162 0.9500 . ?
Sb F7 1.92(2) . ?
Sb F8 1.970(18) . ?
Sb F9 1.97(2) . ?
Sb F10 2.04(4) . ?
Sb F11 2.13(3) . ?
Sb F12 1.95(2) . ?

loop_
_geom_torsion_atom_site_label_1
_geom_torsion_atom_site_label_2
_geom_torsion_atom_site_label_3
_geom_torsion_atom_site_label_4
_geom_torsion
_geom_torsion_site_symmetry_1
_geom_torsion_site_symmetry_2
_geom_torsion_site_symmetry_3
_geom_torsion_site_symmetry_4
_geom_torsion_publ_flag
Au2 P1 C19 C20 149.2(18) . . . . ?
Au2 P1 C19 C24 -20(2) . . . . ?
Au2 P1 C25 C26 162.4(15) . . . . ?
Au2 P1 C25 C30 -16(2) . . . . ?
Au2 P1 C31 C32 -28(2) . . . . ?
Au2 P1 C31 C36 146.7(17) . . . . ?
Au3 P2 C37 C38 130.9(14) . . . . ?
Au3 P2 C37 C42 -57.0(15) . . . . ?
Au3 P2 C43 C44 166.3(12) . . . . ?
Au3 P2 C43 C48 -11.1(14) . . . . ?
Au3 P2 C49 C50 -26.8(16) . . . . ?
Au3 P2 C49 C54 155(2) . . . . ?
Au5 P3 C55 C56 66.5(13) . . . . ?
Au5 P3 C55 C60 -113.5(13) . . . . ?
Au5 P3 C61 C62 176.2(15) . . . . ?
Au5 P3 C61 C66 -0.7(15) . . . . ?
Au5 P3 C67 C68 -175.6(14) . . . . ?
Au5 P3 C67 C72 7.2(16) . . . . ?
Au6 P4 C73 C74 -27.5(15) . . . . ?
Au6 P4 C73 C78 159.2(11) . . . . ?
Au6 P4 C79 C80 129.3(13) . . . . ?
Au6 P4 C79 C84 -53.9(17) . . . . ?
Au6 P4 C85 C86 134.1(16) . . . . ?
Au6 P4 C85 C90 -50.3(16) . . . . ?
Au8 P6 C109 C110 54.0(9) . . . . ?
Au8 P6 C109 C114 -126.5(7) . . . . ?
Au8 P6 C115 C116 22.7(15) . . . . ?
Au8 P6 C115 C120 -156.8(14) . . . . ?
Au8 P6 C121 C122 -127.7(16) . . . . ?
Au8 P6 C121 C126 50.6(16) . . . . ?
Au9 P7 C127 C128 -32.3(13) . . . . ?
Au9 P7 C127 C132 145.3(12) . . . . ?
Au9 P7 C133 C134 -44.5(17) . . . . ?
Au9 P7 C133 C138 141.6(19) . . . . ?
Au9 P7 C139 C140 148.4(11) . . . . ?
Au9 P7 C139 C144 -34.3(13) . . . . ?
Au10 P8 C145 C146 106.2(12) . . . . ?
Au10 P8 C145 C150 -74.7(12) . . . . ?
Au10 P8 C151 C152 153.4(11) . . . . ?
Au10 P8 C151 C156 -25.7(12) . . . . ?
Au10 P8 C157 C158 -1.2(13) . . . . ?
Au10 P8 C157 C162 172.7(10) . . . . ?
Au11 P5 C91 C92 -121.9(10) . . . . ?
Au11 P5 C91 C96 61.6(12) . . . . ?
Au11 P5 C97 C98 25.9(12) . . . . ?
Au11 P5 C97 C102 -158.6(10) . . . . ?
Au11 P5 C103 C104 -151.7(11) . . . . ?
Au11 P5 C103 C108 28.4(13) . . . . ?
P1 C19 C20 C21 177(2) . . . . ?
P1 C19 C24 C23 -178.9(17) . . . . ?
P1 C25 C26 C27 -178.3(18) . . . . ?
P1 C25 C30 C29 -177.5(19) . . . . ?
P1 C31 C32 C33 -175.3(15) . . . . ?
P1 C31 C36 C35 176.2(18) . . . . ?
P2 C37 C38 C39 173.7(16) . . . . ?
P2 C37 C42 C41 -176.2(16) . . . . ?
P2 C43 C44 C45 -178.8(13) . . . . ?
P2 C43 C48 C47 177.7(13) . . . . ?
P2 C49 C50 C51 -175.5(15) . . . . ?
P2 C49 C54 C53 -177(3) . . . . ?
P3 C55 C56 C57 179.7(13) . . . . ?
P3 C55 C60 C59 179.3(12) . . . . ?
P3 C61 C62 C63 -178.1(18) . . . . ?
P3 C61 C66 C65 -179.0(12) . . . . ?
P3 C67 C68 C69 -179.1(17) . . . . ?
P3 C67 C72 C71 178.2(16) . . . . ?
P4 C73 C74 C75 -173.4(15) . . . . ?
P4 C73 C78 C77 173.1(14) . . . . ?
P4 C79 C80 C81 178.6(14) . . . . ?
P4 C79 C84 C83 -177(2) . . . . ?
P4 C85 C86 C87 177(2) . . . . ?
P4 C85 C90 C89 -174.7(15) . . . . ?
P5 C91 C92 C93 -177.7(11) . . . . ?
P5 C91 C96 C95 175.6(12) . . . . ?
P5 C97 C98 C99 175.5(12) . . . . ?
P5 C97 C102 C101 -176.4(12) . . . . ?
P5 C103 C104 C105 -176.1(12) . . . . ?
P5 C103 C108 C107 177.4(13) . . . . ?
P6 C109 C114 C113 -179.5(10) . . . . ?
P6 C115 C116 C117 179.1(15) . . . . ?
P6 C115 C120 C119 -177.6(16) . . . . ?
P6 C121 C122 C123 -179.1(17) . . . . ?
P6 C121 C126 C125 177.2(14) . . . . ?
P7 C127 C128 C129 177.2(12) . . . . ?
P7 C127 C132 C131 -177.0(14) . . . . ?
P7 C133 C134 C135 -173.5(18) . . . . ?
P7 C133 C138 C137 172(3) . . . . ?
P7 C139 C140 C141 178.7(12) . . . . ?
P7 C139 C144 C143 -178.3(14) . . . . ?
P8 C145 C146 C147 176.5(13) . . . . ?
P8 C145 C150 C149 -176.8(14) . . . . ?
P8 C151 C152 C153 -179.8(13) . . . . ?
P8 C151 C156 C155 -179.5(10) . . . . ?
P8 C157 C158 C159 175.9(12) . . . . ?
P8 C157 C162 C161 -177.3(12) . . . . ?
C3 C12 C13 C14 173(3) . . . . ?
C3 C12 C17 C16 -179(3) . . . . ?
C4 C5 C6 C7 178(3) . . . . ?
C4 C5 C6A C7A -171(6) . . . . ?
C4 C5 C10 C9 -177(3) . . . . ?
C4 C5 C10A C9A 179(4) . . . . ?
C5 C6 C7 C8 5(5) . . . . ?
C5 C6A C7A C8 -13(11) . . . . ?
C6 C5 C10 C9 12(5) . . . . ?
C6 C7 C8 C9 3(4) . . . . ?
C6 C7 C8 C11 178(3) . . . . ?
C6A C5 C10A C9A -10(6) . . . . ?
C6A C7A C8 C9A -1(7) . . . . ?
C6A C7A C8 C11 -176(4) . . . . ?
C7 C8 C9 C10 -2(5) . . . . ?
C7 C8 C11 F1 -43(4) . . . . ?
C7 C8 C11 F2 -167(3) . . . . ?
C7 C8 C11 F3 72(4) . . . . ?
C7A C8 C9A C10A 6(6) . . . . ?
C7A C8 C11 F1 45(4) . . . . ?
C7A C8 C11 F2 -79(4) . . . . ?
C7A C8 C11 F3 160(4) . . . . ?
C8 C9 C10 C5 -5(6) . . . . ?
C8 C9A C10A C5 0(7) . . . . ?
C9 C8 C11 F1 133(3) . . . . ?
C9 C8 C11 F2 9(4) . . . . ?
C9 C8 C11 F3 -112(3) . . . . ?
C9A C8 C11 F1 -130(4) . . . . ?
C9A C8 C11 F2 106(4) . . . . ?
C9A C8 C11 F3 -15(4) . . . . ?
C10 C5 C6 C7 -12(5) . . . . ?
C10A C5 C6A C7A 18(10) . . . . ?
C11 C8 C9 C10 -178(3) . . . . ?
C11 C8 C9A C10A -179(4) . . . . ?
C12 C13 C14 C15 4(6) . . . . ?
C13 C12 C17 C16 -4(4) . . . . ?
C13 C14 C15 C16 0(6) . . . . ?
C13 C14 C15 C18 -179(3) . . . . ?
C14 C15 C16 C17 -6(6) . . . . ?
C14 C15 C18 F4 -19(5) . . . . ?
C14 C15 C18 F5 -139(3) . . . . ?
C14 C15 C18 F6 105(4) . . . . ?
C15 C16 C17 C12 8(5) . . . . ?
C16 C15 C18 F4 162(4) . . . . ?
C16 C15 C18 F5 42(5) . . . . ?
C16 C15 C18 F6 -74(5) . . . . ?
C17 C12 C13 C14 -2(5) . . . . ?
C18 C15 C16 C17 173(3) . . . . ?
C19 P1 C25 C26 35.2(19) . . . . ?
C19 P1 C25 C30 -143.3(17) . . . . ?
C19 P1 C31 C32 98.9(18) . . . . ?
C19 P1 C31 C36 -86(2) . . . . ?
C19 C20 C21 C22 11(4) . . . . ?
C20 C19 C24 C23 12(3) . . . . ?
C20 C21 C22 C23 -5(5) . . . . ?
C21 C22 C23 C24 3(4) . . . . ?
C22 C23 C24 C19 -6(4) . . . . ?
C24 C19 C20 C21 -14(4) . . . . ?
C25 P1 C19 C20 -86(2) . . . . ?
C25 P1 C19 C24 105.3(17) . . . . ?
C25 P1 C31 C32 -152.1(17) . . . . ?
C25 P1 C31 C36 23(2) . . . . ?
C25 C26 C27 C28 -3(4) . . . . ?
C26 C25 C30 C29 4(3) . . . . ?
C26 C27 C28 C29 2(4) . . . . ?
C27 C28 C29 C30 2(4) . . . . ?
C28 C29 C30 C25 -5(3) . . . . ?
C30 C25 C26 C27 0(3) . . . . ?
C31 P1 C19 C20 25(2) . . . . ?
C31 P1 C19 C24 -144.2(17) . . . . ?
C31 P1 C25 C26 -74(2) . . . . ?
C31 P1 C25 C30 107.6(18) . . . . ?
C31 C32 C33 C34 -5(3) . . . . ?
C32 C31 C36 C35 -9(3) . . . . ?
C32 C33 C34 C35 -1(4) . . . . ?
C33 C34 C35 C36 1(4) . . . . ?
C34 C35 C36 C31 4(4) . . . . ?
C36 C31 C32 C33 10(3) . . . . ?
C37 P2 C43 C44 41.5(15) . . . . ?
C37 P2 C43 C48 -136.0(13) . . . . ?
C37 P2 C49 C50 100.8(15) . . . . ?
C37 P2 C49 C54 -77(3) . . . . ?
C37 C38 C39 C40 2(3) . . . . ?
C38 C37 C42 C41 -4(3) . . . . ?
C38 C39 C40 C41 -3(4) . . . . ?
C39 C40 C41 C42 1(4) . . . . ?
C40 C41 C42 C37 2(3) . . . . ?
C42 C37 C38 C39 2(3) . . . . ?
C43 P2 C37 C38 -107.8(16) . . . . ?
C43 P2 C37 C42 64.3(14) . . . . ?
C43 P2 C49 C50 -151.4(14) . . . . ?
C43 P2 C49 C54 30(3) . . . . ?
C43 C44 C45 C46 0(3) . . . . ?
C44 C43 C48 C47 0(2) . . . . ?
C44 C45 C46 C47 2(3) . . . . ?
C45 C46 C47 C48 -3(3) . . . . ?
C46 C47 C48 C43 2(3) . . . . ?
C48 C43 C44 C45 -1(2) . . . . ?
C49 P2 C37 C38 6.8(17) . . . . ?
C49 P2 C37 C42 178.9(14) . . . . ?
C49 P2 C43 C44 -69.6(15) . . . . ?
C49 P2 C43 C48 112.9(13) . . . . ?
C49 C50 C51 C52 -3(3) . . . . ?
C50 C49 C54 C53 5(5) . . . . ?
C50 C51 C52 C53 -4(5) . . . . ?
C51 C52 C53 C54 11(6) . . . . ?
C52 C53 C54 C49 -12(7) . . . . ?
C54 C49 C50 C51 3(3) . . . . ?
C55 P3 C61 C62 47.3(18) . . . . ?
C55 P3 C61 C66 -129.6(13) . . . . ?
C55 P3 C67 C68 -49.8(16) . . . . ?
C55 P3 C67 C72 133.1(15) . . . . ?
C55 C56 C57 C58 2(3) . . . . ?
C56 C55 C60 C59 -1(2) . . . . ?
C56 C57 C58 C59 -3(3) . . . . ?
C57 C58 C59 C60 2(2) . . . . ?
C58 C59 C60 C55 0(2) . . . . ?
C60 C55 C56 C57 0(2) . . . . ?
C61 P3 C55 C56 -166.7(12) . . . . ?
C61 P3 C55 C60 13.3(16) . . . . ?
C61 P3 C67 C68 61.7(16) . . . . ?
C61 P3 C67 C72 -115.5(15) . . . . ?
C61 C62 C63 C64 -5(4) . . . . ?
C62 C61 C66 C65 4(2) . . . . ?
C62 C63 C64 C65 8(4) . . . . ?
C63 C64 C65 C66 -5(3) . . . . ?
C64 C65 C66 C61 -1(2) . . . . ?
C66 C61 C62 C63 -1(3) . . . . ?
C67 P3 C55 C56 -57.4(13) . . . . ?
C67 P3 C55 C60 122.6(14) . . . . ?
C67 P3 C61 C62 -60.6(18) . . . . ?
C67 P3 C61 C66 122.5(13) . . . . ?
C67 C68 C69 C70 4(4) . . . . ?
C68 C67 C72 C71 1(3) . . . . ?
C68 C69 C70 C71 -5(4) . . . . ?
C69 C70 C71 C72 4(4) . . . . ?
C70 C71 C72 C67 -2(3) . . . . ?
C72 C67 C68 C69 -2(3) . . . . ?
C73 P4 C79 C80 -0.1(15) . . . . ?
C73 P4 C79 C84 176.7(16) . . . . ?
C73 P4 C85 C86 -96.2(18) . . . . ?
C73 P4 C85 C90 79.3(15) . . . . ?
C73 C74 C75 C76 -2(3) . . . . ?
C74 C73 C78 C77 0(2) . . . . ?
C74 C75 C76 C77 3(3) . . . . ?
C75 C76 C77 C78 -3(3) . . . . ?
C76 C77 C78 C73 2(3) . . . . ?
C78 C73 C74 C75 0(3) . . . . ?
C79 P4 C73 C74 97.7(13) . . . . ?
C79 P4 C73 C78 -75.5(14) . . . . ?
C79 P4 C85 C86 11.6(19) . . . . ?
C79 P4 C85 C90 -172.9(14) . . . . ?
C79 C80 C81 C82 -3(3) . . . . ?
C80 C79 C84 C83 0(3) . . . . ?
C80 C81 C82 C83 1(4) . . . . ?
C81 C82 C83 C84 1(4) . . . . ?
C82 C83 C84 C79 -2(4) . . . . ?
C84 C79 C80 C81 2(3) . . . . ?
C85 P4 C73 C74 -154.3(13) . . . . ?
C85 P4 C73 C78 32.5(15) . . . . ?
C85 P4 C79 C80 -106.9(14) . . . . ?
C85 P4 C79 C84 69.9(17) . . . . ?
C85 C86 C87 C88 -5(4) . . . . ?
C86 C85 C90 C89 1(3) . . . . ?
C86 C87 C88 C89 6(4) . . . . ?
C87 C88 C89 C90 -4(4) . . . . ?
C88 C89 C90 C85 0(3) . . . . ?
C90 C85 C86 C87 1(3) . . . . ?
C91 P5 C97 C98 156.5(11) . . . . ?
C91 P5 C97 C102 -28.0(12) . . . . ?
C91 P5 C103 C104 78.4(14) . . . . ?
C91 P5 C103 C108 -101.5(12) . . . . ?
C91 C92 C93 C94 1(2) . . . . ?
C92 C91 C96 C95 -1(2) . . . . ?
C92 C93 C94 C95 1(2) . . . . ?
C93 C94 C95 C96 -3(2) . . . . ?
C94 C95 C96 C91 3(2) . . . . ?
C96 C91 C92 C93 -1(2) . . . . ?
C97 P5 C91 C92 112.0(12) . . . . ?
C97 P5 C91 C96 -64.5(12) . . . . ?
C97 P5 C103 C104 -29.1(14) . . . . ?
C97 P5 C103 C108 151.0(11) . . . . ?
C97 C98 C99 C100 0(2) . . . . ?
C98 C97 C102 C101 -1(2) . . . . ?
C98 C99 C100 C101 0(3) . . . . ?
C99 C100 C101 C102 -2(3) . . . . ?
C100 C101 C102 C97 2(2) . . . . ?
C102 C97 C98 C99 0(2) . . . . ?
C103 P5 C91 C92 2.6(13) . . . . ?
C103 P5 C91 C96 -173.9(11) . . . . ?
C103 P5 C97 C98 -95.6(12) . . . . ?
C103 P5 C97 C102 79.9(12) . . . . ?
C103 C104 C105 C106 -2(2) . . . . ?
C104 C103 C108 C107 -3(2) . . . . ?
C104 C105 C106 C107 -1(3) . . . . ?
C105 C106 C107 C108 2(3) . . . . ?
C106 C107 C108 C103 -1(3) . . . . ?
C108 C103 C104 C105 4(2) . . . . ?
C110 C109 C114 C113 0.0 . . . . ?
C109 P6 C115 C116 -100.1(14) . . . . ?
C109 P6 C115 C120 80.4(16) . . . . ?
C109 P6 C121 C122 -4.9(19) . . . . ?
C109 P6 C121 C126 173.4(14) . . . . ?
C109 C110 C111 C112 0.0 . . . . ?
C109 C114 C113 C112 0.0 . . . . ?
C114 C113 C112 C111 0.0 . . . . ?
C113 C112 C111 C110 0.0 . . . . ?
C111 C110 C109 P6 179.5(10) . . . . ?
C111 C110 C109 C114 0.0 . . . . ?
C115 P6 C109 C110 179.2(9) . . . . ?
C115 P6 C109 C114 -1.2(11) . . . . ?
C115 P6 C121 C122 105.0(18) . . . . ?
C115 P6 C121 C126 -76.8(15) . . . . ?
C115 C116 C117 C118 0(3) . . . . ?
C116 C115 C120 C119 3(3) . . . . ?
C116 C117 C118 C119 0(4) . . . . ?
C117 C118 C119 C120 2(4) . . . . ?
C118 C119 C120 C115 -3(3) . . . . ?
C120 C115 C116 C117 -1(3) . . . . ?
C121 P6 C109 C110 -72.8(10) . . . . ?
C121 P6 C109 C114 106.7(9) . . . . ?
C121 P6 C115 C116 151.5(13) . . . . ?
C121 P6 C115 C120 -28.0(17) . . . . ?
C121 C122 C123 C124 0(3) . . . . ?
C122 C121 C126 C125 -4(3) . . . . ?
C122 C123 C124 C125 -1(3) . . . . ?
C123 C124 C125 C126 -1(3) . . . . ?
C124 C125 C126 C121 4(3) . . . . ?
C126 C121 C122 C123 3(3) . . . . ?
C127 P7 C133 C134 78.1(15) . . . . ?
C127 P7 C133 C138 -96(2) . . . . ?
C127 P7 C139 C140 26.5(14) . . . . ?
C127 P7 C139 C144 -156.2(12) . . . . ?
C127 C128 C129 C130 -1(3) . . . . ?
C128 C127 C132 C131 1(2) . . . . ?
C128 C129 C130 C131 2(3) . . . . ?
C129 C130 C131 C132 -1(3) . . . . ?
C130 C131 C132 C127 0(3) . . . . ?
C132 C127 C128 C129 0(2) . . . . ?
C133 P7 C127 C128 -160.0(12) . . . . ?
C133 P7 C127 C132 17.5(15) . . . . ?
C133 P7 C139 C140 -80.9(14) . . . . ?
C133 P7 C139 C144 96.4(13) . . . . ?
C133 C134 C135 C136 4(4) . . . . ?
C134 C133 C138 C137 -2(4) . . . . ?
C134 C135 C136 C137 -9(4) . . . . ?
C135 C136 C137 C138 8(5) . . . . ?
C136 C137 C138 C133 -3(5) . . . . ?
C138 C133 C134 C135 1(3) . . . . ?
C139 P7 C127 C128 90.7(12) . . . . ?
C139 P7 C127 C132 -91.7(14) . . . . ?
C139 P7 C133 C134 -171.6(14) . . . . ?
C139 P7 C133 C138 15(2) . . . . ?
C139 C140 C141 C142 -2(3) . . . . ?
C140 C139 C144 C143 -1(2) . . . . ?
C140 C141 C142 C143 1(3) . . . . ?
C141 C142 C143 C144 -1(3) . . . . ?
C142 C143 C144 C139 1(3) . . . . ?
C144 C139 C140 C141 1(2) . . . . ?
C145 P8 C151 C152 27.6(14) . . . . ?
C145 P8 C151 C156 -151.5(11) . . . . ?
C145 P8 C157 C158 125.7(12) . . . . ?
C145 P8 C157 C162 -60.4(13) . . . . ?
C145 C146 C147 C148 0(3) . . . . ?
C146 C145 C150 C149 2(2) . . . . ?
C146 C147 C148 C149 3(3) . . . . ?
C147 C148 C149 C150 -3(3) . . . . ?
C148 C149 C150 C145 1(3) . . . . ?
C150 C145 C146 C147 -3(2) . . . . ?
C151 P8 C145 C146 -129.1(13) . . . . ?
C151 P8 C145 C150 50.0(13) . . . . ?
C151 P8 C157 C158 -125.5(12) . . . . ?
C151 P8 C157 C162 48.4(13) . . . . ?
C151 C152 C153 C154 -2(2) . . . . ?
C152 C151 C156 C155 1(2) . . . . ?
C152 C153 C154 C155 3(2) . . . . ?
C153 C154 C155 C156 -2(2) . . . . ?
C154 C155 C156 C151 0(2) . . . . ?
C156 C151 C152 C153 -1(2) . . . . ?
C157 P8 C145 C146 -20.6(14) . . . . ?
C157 P8 C145 C150 158.6(12) . . . . ?
C157 P8 C151 C152 -81.4(13) . . . . ?
C157 P8 C151 C156 99.5(12) . . . . ?
C157 C158 C159 C160 -2(2) . . . . ?
C158 C157 C162 C161 -3(2) . . . . ?
C158 C159 C160 C161 3(3) . . . . ?
C159 C160 C161 C162 -5(3) . . . . ?
C160 C161 C162 C157 5(3) . . . . ?
C162 C157 C158 C159 2(2) . . . . ?

loop_
_smtbx_masks_void_nr
_smtbx_masks_void_average_x
_smtbx_masks_void_average_y
_smtbx_masks_void_average_z
_smtbx_masks_void_volume
_smtbx_masks_void_count_electrons
_smtbx_masks_void_content
1 -0.099 -0.390 0.000 748.1 163.7 '3 C6H12'
2 -0.060 0.279 0.525 187.9 42.5 '1 CH2Cl2'
3 0.074 0.404 0.726 17.0 0.0 ?
4 -0.074 0.596 0.274 17.0 0.0 ?
5 0.060 0.721 0.475 187.9 43.5 '1 CH2Cl2'
